data_7134799
loop_
_publ_author_name
'Li, Jiajia'
'Yang, Yanping'
'Hii, Shan Shiang'
'Zhu, Xinyuan'
'Wang, Youfu'

_publ_section_title
;
 Structural isomers of imine-linked covalent organic cages with divergent
 photocatalytic properties
;
_journal_issue 40
_journal_name_full 'Chemical Communications'
_journal_page_first 7281
_journal_page_last 7284
_journal_paper_doi 10.1039/D5CC00380F
_journal_volume 61
_journal_year 2025
_chemical_formula_moiety 'C84 H54 N8,8(C5H5N)'
_chemical_formula_sum 'C84 H54 N8'
_chemical_formula_weight 1175.35
_chemical_name_systematic TCNA
_space_group_crystal_system triclinic
_space_group_IT_number 2
_space_group_name_Hall '-P 1'
_space_group_name_H-M_alt 'P -1'
_atom_sites_solution_hydrogens geom
_audit_block_doi 10.5517/ccdc.csd.cc2kr3ct
_audit_creation_date 2025-03-28
_audit_creation_method
;
Olex2 1.5-ac6-018
(compiled 2024.02.14 svn.r2f8d729c for Rigaku Oxford Diffraction, GUI svn.r6920)
;
_audit_update_record
;
2025-04-01 deposited with the CCDC.	2025-04-14 downloaded from the CCDC.
;
_cell_angle_alpha 73.902(2)
_cell_angle_beta 83.492(2)
_cell_angle_gamma 77.695(2)
_cell_formula_units_Z 4
_cell_length_a 10.8437(4)
_cell_length_b 25.2054(9)
_cell_length_c 37.5571(14)
_cell_measurement_reflns_used 9892
_cell_measurement_temperature 173(2)
_cell_measurement_theta_max 65.48
_cell_measurement_theta_min 2.45
_cell_volume 9619.9(6)
_computing_cell_refinement 'SAINT V8.40B (?, 2016)'
_computing_data_collection 'APEX 4'
_computing_data_reduction 'SAINT V8.40B (?, 2016)'
_computing_molecular_graphics 'Olex2 1.5-ac6-018 (Dolomanov et al., 2009)'
_computing_publication_material 'Olex2 1.5-ac6-018 (Dolomanov et al., 2009)'
_computing_structure_refinement 'XL  (Sheldrick, 2008)'
_computing_structure_solution 'SHELXT 2018/2 (Sheldrick, 2018)'
_diffrn_ambient_temperature 173.00
_diffrn_measured_fraction_theta_full 0.973
_diffrn_measured_fraction_theta_max 0.973
_diffrn_measurement_device_type 'Bruker APEX-II CCD'
_diffrn_measurement_method '\f and \w scans'
_diffrn_radiation_type CuK\a
_diffrn_radiation_wavelength 1.54178
_diffrn_reflns_av_R_equivalents 0.0998
_diffrn_reflns_av_unetI/netI 0.1307
_diffrn_reflns_Laue_measured_fraction_full 0.973
_diffrn_reflns_Laue_measured_fraction_max 0.973
_diffrn_reflns_limit_h_max 12
_diffrn_reflns_limit_h_min -12
_diffrn_reflns_limit_k_max 30
_diffrn_reflns_limit_k_min -30
_diffrn_reflns_limit_l_max 44
_diffrn_reflns_limit_l_min -44
_diffrn_reflns_number 91481
_diffrn_reflns_point_group_measured_fraction_full 0.973
_diffrn_reflns_point_group_measured_fraction_max 0.973
_diffrn_reflns_theta_full 66.651
_diffrn_reflns_theta_max 66.651
_diffrn_reflns_theta_min 2.453
_diffrn_source_current 40.0
_diffrn_source_power 1.8
_diffrn_source_voltage 45.0
_diffrn_standards_number 0
_exptl_absorpt_coefficient_mu 0.373
_exptl_absorpt_correction_T_max 0.7531
_exptl_absorpt_correction_T_min 0.5897
_exptl_absorpt_correction_type none
_exptl_absorpt_process_details
;
SADABS-2016/2 (Bruker,2016/2) was used for absorption correction.
wR2(int) was 0.1170 before and 0.0687 after correction.
The Ratio of minimum to maximum transmission is 0.7830.
The \l/2 correction factor is Not present.
;
_exptl_crystal_colour yellow
_exptl_crystal_colour_primary yellow
_exptl_crystal_density_diffrn 0.812
_exptl_crystal_description Needle
_exptl_crystal_F_000 2456
_exptl_crystal_size_max 0.16
_exptl_crystal_size_mid 0.14
_exptl_crystal_size_min 0.12
_refine_diff_density_max 0.249
_refine_diff_density_min -0.210
_refine_diff_density_rms 0.043
_refine_ls_extinction_method none
_refine_ls_goodness_of_fit_ref 0.974
_refine_ls_hydrogen_treatment constr
_refine_ls_matrix_type full
_refine_ls_number_parameters 1657
_refine_ls_number_reflns 33070
_refine_ls_number_restraints 0
_refine_ls_restrained_S_all 0.974
_refine_ls_R_factor_all 0.1557
_refine_ls_R_factor_gt 0.0776
_refine_ls_shift/su_max 0.000
_refine_ls_shift/su_mean 0.000
_refine_ls_structure_factor_coef Fsqd
_refine_ls_weighting_details 'w=1/[\s^2^(Fo^2^)+(0.1235P)^2^] where P=(Fo^2^+2Fc^2^)/3'
_refine_ls_weighting_scheme calc
_refine_ls_wR_factor_gt 0.2158
_refine_ls_wR_factor_ref 0.2589
_reflns_Friedel_coverage 0.000
_reflns_number_gt 14695
_reflns_number_total 33070
_reflns_threshold_expression 'I > 2\s(I)'
_cod_data_source_file d5cc00380f2.cif
_cod_data_source_block t
_cod_database_code 7134799
_shelx_shelxl_version_number 2019/1
_shelx_space_group_comment
;
The symmetry employed for this shelxl refinement is uniquely defined
by the following loop, which should always be used as a source of
symmetry information in preference to the above space-group names.
They are only intended as comments.
;
_shelx_estimated_absorpt_t_max 0.957
_shelx_estimated_absorpt_t_min 0.943
_olex2_refinement_description
;
1. Fixed Uiso
 At 1.2 times of:
  All C(H) groups
2.a Aromatic/amide H refined with riding coordinates:
 C3(H3), C4(H4), C7(H7), C10(H10), C11(H11), C12(H12), C13(H13), C15(H15),
 C17(H17), C18(H18), C20(H20), C2(H2), C21(H21), C22(H22), C24(H24), C25(H25),
 C27(H27), C28(H28), C30(H30), C31(H31), C33(H33), C34(H34), C35(H35), C37(H37),
  C38(H38), C39(H39), C42(H42), C45(H45), C46(H46), C47(H47), C48(H48),
 C50(H50), C52(H52), C53(H53), C55(H55), C56(H56), C58(H58), C59(H59), C61(H61),
  C62(H62), C63(H63), C65(H65), C66(H66), C67(H67), C70(H70), C73(H73),
 C74(H74), C75(H75), C77(H77), C78(H78), C80(H80), C81(H81), C83(H83), C84(H84),
  C86(H86), C87(H87), C88(H88), C91(H91), C94(H94), C95(H95), C96(H96),
 C97(H97), C99(H99), C101(H101), C102(H102), C104(H104), C105(H105), C106(H106),
  C108(H108), C109(H109), C111(H111), C112(H112), C114(H114), C115(H115),
 C117(H117), C118(H118), C119(H119), C122(H122), C123(H123), C124(H124),
 C127(H127), C130(H130), C131(H131), C132(H132), C133(H133), C136(H136),
 C138(H138), C139(H139), C141(H141), C142(H142), C144(H144), C145(H145),
 C147(H147), C148(H148), C149(H149), C151(H151), C152(H152), C153(H153),
 C156(H156), C159(H159), C160(H160), C161(H161), C162(H162), C164(H164),
 C166(H166), C167(H167), C169(H169), C170(H170)
;
_olex2_submission_special_instructions 'No special instructions were received'

loop_
_space_group_symop_operation_xyz
'x, y, z'
'-x, -y, -z'

loop_
_atom_site_label
_atom_site_type_symbol
_atom_site_fract_x
_atom_site_fract_y
_atom_site_fract_z
_atom_site_U_iso_or_equiv
_atom_site_adp_type
_atom_site_occupancy
_atom_site_site_symmetry_order
_atom_site_calc_flag
_atom_site_refinement_flags_posn
_atom_site_refinement_flags_adp
_atom_site_refinement_flags_occupancy
_atom_site_disorder_assembly
_atom_site_disorder_group
N1 N 1.1103(3) 0.45000(13) 0.15834(10) 0.0649(9) Uani 1 1 d . . . . .
C1 C 1.1580(4) 0.39204(16) 0.16678(10) 0.0569(10) Uani 1 1 d . . . . .
N3 N 0.9849(3) 0.71929(12) 0.09040(8) 0.0547(8) Uani 1 1 d . . . . .
C3 C 1.3195(5) 0.30908(18) 0.18707(12) 0.0700(12) Uani 1 1 d . . . . .
H3 H 1.404040 0.293360 0.193713 0.084 Uiso 1 1 calc R U . . .
N4 N 0.4772(3) 0.69157(13) 0.07641(8) 0.0573(8) Uani 1 1 d . . . . .
C4 C 1.2377(5) 0.27434(18) 0.18789(11) 0.0648(11) Uani 1 1 d . . . . .
H4 H 1.266431 0.234750 0.194647 0.078 Uiso 1 1 calc R U . . .
N7 N 1.0140(3) 0.82551(13) -0.08643(9) 0.0575(8) Uani 1 1 d . . . . .
C7 C 0.9459(4) 0.37918(17) 0.15840(11) 0.0618(11) Uani 1 1 d . . . . .
H7 H 0.918500 0.418853 0.151601 0.074 Uiso 1 1 calc R U . . .
N8 N 0.5974(3) 0.79982(13) -0.09798(9) 0.0549(8) Uani 1 1 d . . . . .
C8 C 0.8601(4) 0.34501(15) 0.15912(10) 0.0559(10) Uani 1 1 d . . . . .
N9 N 0.3783(3) 1.02398(12) 0.34362(9) 0.0545(8) Uani 1 1 d . . . . .
C9 C 0.8973(5) 0.28491(16) 0.17095(11) 0.0608(11) Uani 1 1 d . . . . .
N10 N -0.0375(3) 0.99736(13) 0.33127(9) 0.0586(8) Uani 1 1 d . . . . .
C10 C 1.0226(5) 0.26312(17) 0.17942(11) 0.0660(12) Uani 1 1 d . . . . .
H10 H 1.049755 0.223428 0.185947 0.079 Uiso 1 1 calc R U . . .
N11 N 0.3788(3) 0.73790(14) 0.62950(9) 0.0599(9) Uani 1 1 d . . . . .
C11 C 0.8074(5) 0.25089(19) 0.17195(12) 0.0724(13) Uani 1 1 d . . . . .
H11 H 0.832155 0.211090 0.178854 0.087 Uiso 1 1 calc R U . . .
N12 N -0.0360(4) 0.70714(15) 0.61594(9) 0.0676(9) Uani 1 1 d . . . . .
C12 C 0.6871(5) 0.27460(18) 0.16319(12) 0.0719(12) Uani 1 1 d . . . . .
H12 H 0.627415 0.251235 0.164832 0.086 Uiso 1 1 calc R U . . .
N13 N 0.5642(3) 0.78188(13) 0.45636(8) 0.0604(9) Uani 1 1 d . . . . .
C13 C 0.6486(5) 0.33373(18) 0.15160(11) 0.0666(11) Uani 1 1 d . . . . .
H13 H 0.563887 0.349529 0.145141 0.080 Uiso 1 1 calc R U . . .
N14 N 0.0612(4) 0.74679(15) 0.43906(10) 0.0729(10) Uani 1 1 d . . . . .
C14 C 0.7317(4) 0.36837(17) 0.14957(11) 0.0615(11) Uani 1 1 d . . . . .
N15 N 0.3784(4) 0.54113(19) 0.37618(15) 0.1027(16) Uani 1 1 d . . . . .
C15 C 1.1690(4) 0.48348(17) 0.13471(12) 0.0652(11) Uani 1 1 d . . . . .
H15 H 1.246418 0.468589 0.123324 0.078 Uiso 1 1 calc R U . . .
N16 N 0.7911(4) 0.57431(19) 0.38344(13) 0.0960(14) Uani 1 1 d . . . . .
C16 C 1.1228(4) 0.54415(16) 0.12411(12) 0.0595(10) Uani 1 1 d . . . . .
C17 C 1.1858(4) 0.57824(16) 0.09613(13) 0.0671(11) Uani 1 1 d . . . . .
H17 H 1.260808 0.561996 0.084321 0.080 Uiso 1 1 calc R U . . .
C18 C 1.1418(4) 0.63601(17) 0.08485(12) 0.0656(11) Uani 1 1 d . . . . .
H18 H 1.186584 0.658947 0.065560 0.079 Uiso 1 1 calc R U . . .
C19 C 1.0313(4) 0.66011(15) 0.10206(11) 0.0564(10) Uani 1 1 d . . . . .
C20 C 0.9678(4) 0.62578(17) 0.12996(12) 0.0645(11) Uani 1 1 d . . . . .
H20 H 0.891976 0.641855 0.141484 0.077 Uiso 1 1 calc R U . . .
N2 N 0.6961(3) 0.42805(14) 0.14087(10) 0.0646(9) Uani 1 1 d . . . . .
C2 C 1.2800(4) 0.36792(17) 0.17651(11) 0.0649(11) Uani 1 1 d . . . . .
H2 H 1.338377 0.391364 0.176082 0.078 Uiso 1 1 calc R U . . .
C21 C 1.0122(4) 0.56885(17) 0.14134(12) 0.0676(12) Uani 1 1 d . . . . .
H21 H 0.968078 0.546105 0.160933 0.081 Uiso 1 1 calc R U . . .
C22 C 0.6323(4) 0.45443(17) 0.11247(12) 0.0653(11) Uani 1 1 d . . . . .
H22 H 0.610325 0.434033 0.097091 0.078 Uiso 1 1 calc R U . . .
C23 C 0.5926(4) 0.51584(17) 0.10338(11) 0.0622(11) Uani 1 1 d . . . . .
C24 C 0.6177(5) 0.54717(18) 0.12581(12) 0.0770(14) Uani 1 1 d . . . . .
H24 H 0.659803 0.528307 0.147989 0.092 Uiso 1 1 calc R U . . .
C25 C 0.5834(5) 0.60469(17) 0.11684(12) 0.0708(13) Uani 1 1 d . . . . .
H25 H 0.604259 0.625400 0.132184 0.085 Uiso 1 1 calc R U . . .
C26 C 0.5177(4) 0.63248(16) 0.08505(11) 0.0583(10) Uani 1 1 d . . . . .
C27 C 0.4918(4) 0.60166(17) 0.06216(11) 0.0609(10) Uani 1 1 d . . . . .
H27 H 0.447560 0.620263 0.040326 0.073 Uiso 1 1 calc R U . . .
C28 C 0.5306(4) 0.54414(17) 0.07132(11) 0.0631(11) Uani 1 1 d . . . . .
H28 H 0.514495 0.523432 0.055284 0.076 Uiso 1 1 calc R U . . .
C29 C 1.0019(4) 0.74920(15) 0.05300(10) 0.0543(10) Uani 1 1 d . . . . .
C30 C 0.9748(4) 0.72775(16) 0.02476(10) 0.0587(10) Uani 1 1 d . . . . .
H30 H 0.945366 0.693246 0.030703 0.070 Uiso 1 1 calc R U . . .
C31 C 0.9911(4) 0.75697(16) -0.01146(11) 0.0592(10) Uani 1 1 d . . . . .
H31 H 0.973923 0.741992 -0.030563 0.071 Uiso 1 1 calc R U . . .
C32 C 1.0324(4) 0.80850(16) -0.02117(11) 0.0556(10) Uani 1 1 d . . . . .
C33 C 1.0563(4) 0.82953(16) 0.00711(11) 0.0569(10) Uani 1 1 d . . . . .
H33 H 1.081656 0.864954 0.001172 0.068 Uiso 1 1 calc R U . . .
C34 C 1.0438(4) 0.79929(16) 0.04470(11) 0.0598(10) Uani 1 1 d . . . . .
H34 H 1.063934 0.813314 0.063899 0.072 Uiso 1 1 calc R U . . .
C35 C 1.0434(4) 0.84141(16) -0.05950(11) 0.0552(10) Uani 1 1 d . . . . .
H35 H 1.073348 0.875715 -0.064692 0.066 Uiso 1 1 calc R U . . .
C36 C 1.0236(4) 0.85854(15) -0.12303(11) 0.0543(10) Uani 1 1 d . . . . .
C37 C 1.1286(4) 0.88073(17) -0.13848(11) 0.0612(10) Uani 1 1 d . . . . .
H37 H 1.197569 0.876098 -0.123707 0.073 Uiso 1 1 calc R U . . .
C38 C 1.1339(4) 0.91060(17) -0.17654(12) 0.0647(11) Uani 1 1 d . . . . .
H38 H 1.206883 0.925888 -0.186855 0.078 Uiso 1 1 calc R U . . .
C39 C 1.0386(4) 0.91777(17) -0.19832(12) 0.0629(11) Uani 1 1 d . . . . .
H39 H 1.045230 0.937512 -0.223771 0.075 Uiso 1 1 calc R U . . .
C40 C 0.9255(4) 0.89555(15) -0.18316(11) 0.0536(9) Uani 1 1 d . . . . .
C41 C 0.9190(4) 0.86536(15) -0.14510(10) 0.0525(9) Uani 1 1 d . . . . .
C42 C 0.8112(4) 0.84413(16) -0.12993(11) 0.0538(9) Uani 1 1 d . . . . .
H42 H 0.806356 0.824719 -0.104372 0.065 Uiso 1 1 calc R U . . .
C43 C 0.7106(4) 0.85076(14) -0.15145(10) 0.0494(9) Uani 1 1 d . . . . .
C44 C 0.7148(4) 0.88068(14) -0.19001(10) 0.0512(9) Uani 1 1 d . . . . .
C45 C 0.8251(4) 0.90228(16) -0.20474(11) 0.0586(10) Uani 1 1 d . . . . .
H45 H 0.830548 0.922031 -0.230217 0.070 Uiso 1 1 calc R U . . .
C46 C 0.6108(4) 0.88658(16) -0.21145(11) 0.0593(10) Uani 1 1 d . . . . .
H46 H 0.614686 0.904975 -0.237199 0.071 Uiso 1 1 calc R U . . .
C47 C 0.5055(5) 0.86614(18) -0.19548(11) 0.0668(12) Uani 1 1 d . . . . .
H47 H 0.435825 0.870881 -0.210034 0.080 Uiso 1 1 calc R U . . .
C48 C 0.4995(4) 0.83817(16) -0.15769(11) 0.0605(10) Uani 1 1 d . . . . .
H48 H 0.425344 0.824057 -0.147136 0.073 Uiso 1 1 calc R U . . .
C49 C 0.5963(4) 0.83046(15) -0.13553(10) 0.0515(9) Uani 1 1 d . . . . .
C50 C 0.5067(4) 0.81296(16) -0.07540(11) 0.0572(10) Uani 1 1 d . . . . .
H50 H 0.440366 0.843629 -0.084401 0.069 Uiso 1 1 calc R U . . .
C51 C 0.5011(4) 0.78286(16) -0.03650(10) 0.0531(9) Uani 1 1 d . . . . .
C52 C 0.3974(4) 0.79639(17) -0.01298(11) 0.0600(10) Uani 1 1 d . . . . .
H52 H 0.331155 0.826714 -0.022616 0.072 Uiso 1 1 calc R U . . .
C53 C 0.3878(4) 0.76719(17) 0.02382(11) 0.0606(10) Uani 1 1 d . . . . .
H53 H 0.315217 0.777127 0.039040 0.073 Uiso 1 1 calc R U . . .
C54 C 0.4841(4) 0.72334(15) 0.03861(10) 0.0535(10) Uani 1 1 d . . . . .
C55 C 0.5895(4) 0.70966(17) 0.01598(11) 0.0599(10) Uani 1 1 d . . . . .
H55 H 0.656682 0.680120 0.025996 0.072 Uiso 1 1 calc R U . . .
C56 C 0.5976(4) 0.73866(16) -0.02108(11) 0.0590(10) Uani 1 1 d . . . . .
H56 H 0.669970 0.728375 -0.036289 0.071 Uiso 1 1 calc R U . . .
C57 C 0.9409(4) 0.74964(16) 0.11768(10) 0.0547(10) Uani 1 1 d . . . . .
C58 C 0.8409(4) 0.79557(16) 0.10972(11) 0.0585(10) Uani 1 1 d . . . . .
H58 H 0.799532 0.804620 0.087233 0.070 Uiso 1 1 calc R U . . .
C59 C 0.8028(4) 0.82765(17) 0.13476(10) 0.0604(11) Uani 1 1 d . . . . .
H59 H 0.735063 0.858961 0.129166 0.072 Uiso 1 1 calc R U . . .
C60 C 0.8610(4) 0.81533(16) 0.16800(10) 0.0537(9) Uani 1 1 d . . . . .
C61 C 0.9589(4) 0.76830(17) 0.17580(11) 0.0590(10) Uani 1 1 d . . . . .
H61 H 0.998482 0.758149 0.198667 0.071 Uiso 1 1 calc R U . . .
C62 C 0.9984(4) 0.73640(18) 0.15045(11) 0.0623(11) Uani 1 1 d . . . . .
H62 H 1.066165 0.705046 0.155879 0.075 Uiso 1 1 calc R U . . .
C63 C 0.8196(4) 0.84913(17) 0.19453(10) 0.0542(9) Uani 1 1 d . . . . .
H63 H 0.863030 0.840227 0.216643 0.065 Uiso 1 1 calc R U . . .
C64 C 0.6902(4) 0.92112(15) 0.21551(10) 0.0502(9) Uani 1 1 d . . . . .
C65 C 0.7672(4) 0.94899(16) 0.22626(10) 0.0579(10) Uani 1 1 d . . . . .
H65 H 0.852196 0.946730 0.216348 0.069 Uiso 1 1 calc R U . . .
C66 C 0.7228(4) 0.98146(17) 0.25209(11) 0.0623(11) Uani 1 1 d . . . . .
H66 H 0.778036 1.000389 0.259630 0.075 Uiso 1 1 calc R U . . .
C67 C 0.5992(4) 0.98551(16) 0.26626(11) 0.0598(10) Uani 1 1 d . . . . .
H67 H 0.569945 1.007071 0.283710 0.072 Uiso 1 1 calc R U . . .
C68 C 0.5161(4) 0.95818(15) 0.25521(10) 0.0507(9) Uani 1 1 d . . . . .
C69 C 0.5604(4) 0.92525(15) 0.22904(10) 0.0476(9) Uani 1 1 d . . . . .
C70 C 0.4783(4) 0.89841(16) 0.21779(10) 0.0558(10) Uani 1 1 d . . . . .
H70 H 0.510207 0.875444 0.201310 0.067 Uiso 1 1 calc R U . . .
C71 C 0.3515(4) 0.90382(15) 0.22965(10) 0.0500(9) Uani 1 1 d . . . . .
C72 C 0.2668(4) 0.87843(17) 0.21657(10) 0.0576(10) Uani 1 1 d . . . . .
C73 C 0.1417(4) 0.88530(18) 0.22887(11) 0.0624(11) Uani 1 1 d . . . . .
H73 H 0.084882 0.868484 0.220092 0.075 Uiso 1 1 calc R U . . .
C74 C 0.0978(4) 0.91783(18) 0.25489(11) 0.0631(11) Uani 1 1 d . . . . .
H74 H 0.011564 0.921743 0.263668 0.076 Uiso 1 1 calc R U . . .
C75 C 0.1732(4) 0.94273(16) 0.26720(11) 0.0553(10) Uani 1 1 d . . . . .
H75 H 0.139398 0.964791 0.284104 0.066 Uiso 1 1 calc R U . . .
C76 C 0.3042(4) 0.93728(15) 0.25571(10) 0.0514(9) Uani 1 1 d . . . . .
C77 C 0.3878(4) 0.96268(15) 0.26781(10) 0.0532(9) Uani 1 1 d . . . . .
H77 H 0.356980 0.983969 0.285337 0.064 Uiso 1 1 calc R U . . .
C78 C 0.2910(4) 0.80337(18) 0.18937(11) 0.0619(11) Uani 1 1 d . . . . .
H78 H 0.237997 0.786489 0.209330 0.074 Uiso 1 1 calc R U . . .
C79 C 0.3384(4) 0.77425(17) 0.16036(11) 0.0564(10) Uani 1 1 d . . . . .
C80 C 0.4137(4) 0.79867(17) 0.12994(11) 0.0629(11) Uani 1 1 d . . . . .
H80 H 0.433540 0.834291 0.128161 0.075 Uiso 1 1 calc R U . . .
C81 C 0.4594(4) 0.77152(16) 0.10263(11) 0.0592(10) Uani 1 1 d . . . . .
H81 H 0.510815 0.788371 0.082219 0.071 Uiso 1 1 calc R U . . .
C82 C 0.4304(4) 0.71961(16) 0.10481(10) 0.0535(9) Uani 1 1 d . . . . .
C83 C 0.3565(4) 0.69469(17) 0.13485(11) 0.0599(10) Uani 1 1 d . . . . .
H83 H 0.335428 0.659421 0.136314 0.072 Uiso 1 1 calc R U . . .
C84 C 0.3135(4) 0.72183(18) 0.16288(12) 0.0635(11) Uani 1 1 d . . . . .
H84 H 0.266356 0.703951 0.184023 0.076 Uiso 1 1 calc R U . . .
C85 C 0.3497(4) 1.08123(15) 0.32421(10) 0.0546(10) Uani 1 1 d . . . . .
C86 C 0.4360(5) 1.11585(17) 0.31668(12) 0.0655(11) Uani 1 1 d . . . . .
H86 H 0.518718 1.101779 0.325329 0.079 Uiso 1 1 calc R U . . .
C87 C 0.4030(5) 1.17203(17) 0.29624(12) 0.0704(12) Uani 1 1 d . . . . .
H87 H 0.464945 1.195121 0.291172 0.084 Uiso 1 1 calc R U . . .
C88 C 0.2868(5) 1.19464(18) 0.28347(12) 0.0667(12) Uani 1 1 d . . . . .
H88 H 0.267486 1.233037 0.270007 0.080 Uiso 1 1 calc R U . . .
C89 C 0.1933(4) 1.16027(16) 0.29041(11) 0.0613(11) Uani 1 1 d . . . . .
C90 C 0.2255(4) 1.10201(15) 0.31111(11) 0.0550(10) Uani 1 1 d . . . . .
C91 C 0.1363(4) 1.06816(16) 0.31749(11) 0.0565(10) Uani 1 1 d . . . . .
H91 H 0.158018 1.029854 0.330958 0.068 Uiso 1 1 calc R U . . .
C92 C 0.0160(4) 1.08880(15) 0.30470(10) 0.0569(10) Uani 1 1 d . . . . .
C93 C -0.0190(4) 1.14707(16) 0.28423(11) 0.0600(11) Uani 1 1 d . . . . .
C94 C 0.0718(5) 1.18011(17) 0.27762(11) 0.0661(12) Uani 1 1 d . . . . .
H94 H 0.050546 1.218190 0.263690 0.079 Uiso 1 1 calc R U . . .
C95 C -0.1442(5) 1.16676(18) 0.27216(12) 0.0680(12) Uani 1 1 d . . . . .
H95 H -0.168327 1.204716 0.258309 0.082 Uiso 1 1 calc R U . . .
C96 C -0.2298(5) 1.13240(19) 0.28003(12) 0.0717(12) Uani 1 1 d . . . . .
H96 H -0.313132 1.146788 0.271880 0.086 Uiso 1 1 calc R U . . .
C97 C -0.1973(5) 1.07589(18) 0.30004(11) 0.0663(12) Uani 1 1 d . . . . .
H97 H -0.258626 1.052498 0.305048 0.080 Uiso 1 1 calc R U . . .
C98 C -0.0785(4) 1.05406(16) 0.31242(11) 0.0550(10) Uani 1 1 d . . . . .
C99 C 0.4321(4) 1.00947(16) 0.37395(12) 0.0620(11) Uani 1 1 d . . . . .
H99 H 0.451056 1.037809 0.383490 0.074 Uiso 1 1 calc R U . . .
C100 C 0.4661(4) 0.95046(16) 0.39492(11) 0.0579(10) Uani 1 1 d . . . . .
C101 C 0.5151(4) 0.93760(17) 0.42926(11) 0.0609(11) Uani 1 1 d . . . . .
H101 H 0.526828 0.967112 0.438937 0.073 Uiso 1 1 calc R U . . .
C102 C 0.5479(4) 0.88157(17) 0.45015(11) 0.0590(10) Uani 1 1 d . . . . .
H102 H 0.582365 0.873043 0.473687 0.071 Uiso 1 1 calc R U . . .
C103 C 0.5293(4) 0.83884(16) 0.43588(10) 0.0560(10) Uani 1 1 d . . . . .
C104 C 0.4760(4) 0.85178(16) 0.40203(11) 0.0604(11) Uani 1 1 d . . . . .
H104 H 0.459346 0.822485 0.393003 0.072 Uiso 1 1 calc R U . . .
C105 C 0.4469(4) 0.90687(16) 0.38124(11) 0.0609(11) Uani 1 1 d . . . . .
H105 H 0.413627 0.915149 0.357552 0.073 Uiso 1 1 calc R U . . .
C106 C -0.1024(4) 0.97317(17) 0.35899(12) 0.0604(10) Uani 1 1 d . . . . .
H106 H -0.180409 0.993489 0.366627 0.072 Uiso 1 1 calc R U . . .
C107 C -0.0596(4) 0.91506(16) 0.37926(11) 0.0582(10) Uani 1 1 d . . . . .
C108 C 0.0575(4) 0.88365(17) 0.37036(12) 0.0635(11) Uani 1 1 d . . . . .
H108 H 0.109964 0.900509 0.350229 0.076 Uiso 1 1 calc R U . . .
C109 C 0.0977(4) 0.82919(17) 0.39012(11) 0.0650(11) Uani 1 1 d . . . . .
H109 H 0.177500 0.808813 0.383707 0.078 Uiso 1 1 calc R U . . .
C110 C 0.0219(4) 0.80367(17) 0.41957(11) 0.0631(11) Uani 1 1 d . . . . .
C111 C -0.0942(4) 0.83418(18) 0.42908(12) 0.0653(11) Uani 1 1 d . . . . .
H111 H -0.146388 0.817051 0.449169 0.078 Uiso 1 1 calc R U . . .
C112 C -0.1329(4) 0.88824(17) 0.40973(12) 0.0645(11) Uani 1 1 d . . . . .
H112 H -0.211556 0.908663 0.416891 0.077 Uiso 1 1 calc R U . . .
C113 C 0.6278(4) 0.74089(16) 0.43790(10) 0.0590(10) Uani 1 1 d . . . . .
C114 C 0.7098(4) 0.75586(18) 0.40674(11) 0.0656(11) Uani 1 1 d . . . . .
H114 H 0.725670 0.793124 0.398723 0.079 Uiso 1 1 calc R U . . .
C115 C 0.7675(4) 0.71684(18) 0.38771(12) 0.0682(12) Uani 1 1 d . . . . .
H115 H 0.819969 0.728118 0.366036 0.082 Uiso 1 1 calc R U . . .
C116 C 0.7510(5) 0.6618(2) 0.39939(13) 0.0710(12) Uani 1 1 d . . . . .
C117 C 0.6712(5) 0.64673(17) 0.43125(13) 0.0728(13) Uani 1 1 d . . . . .
H117 H 0.658017 0.609080 0.439763 0.087 Uiso 1 1 calc R U . . .
C118 C 0.6122(4) 0.68521(16) 0.45028(12) 0.0650(11) Uani 1 1 d . . . . .
H118 H 0.560260 0.673804 0.472058 0.078 Uiso 1 1 calc R U . . .
C119 C 0.8086(5) 0.6232(2) 0.37656(15) 0.0831(15) Uani 1 1 d . . . . .
H119 H 0.861948 0.636412 0.355503 0.100 Uiso 1 1 calc R U . . .
C121 C 0.8464(6) 0.5407(2) 0.35868(18) 0.107(2) Uani 1 1 d . . . . .
C122 C 0.9737(6) 0.5327(3) 0.3480(3) 0.171(4) Uani 1 1 d . . . . .
H122 H 1.028702 0.550206 0.356957 0.205 Uiso 1 1 calc R U . . .
C123 C 1.0223(7) 0.4975(4) 0.3233(3) 0.200(5) Uani 1 1 d . . . . .
H123 H 1.109019 0.493382 0.314993 0.240 Uiso 1 1 calc R U . . .
C124 C 0.9462(6) 0.4704(3) 0.3118(2) 0.146(3) Uani 1 1 d . . . . .
H124 H 0.980653 0.446770 0.295846 0.175 Uiso 1 1 calc R U . . .
C125 C 0.8180(6) 0.4764(2) 0.32285(19) 0.109(2) Uani 1 1 d . . . . .
C126 C 0.7671(5) 0.5130(2) 0.34672(18) 0.0976(18) Uani 1 1 d . . . . .
C127 C 0.6379(6) 0.5208(2) 0.35611(18) 0.1000(18) Uani 1 1 d . . . . .
H127 H 0.603464 0.545372 0.371367 0.120 Uiso 1 1 calc R U . . .
C128 C 0.5577(6) 0.4943(2) 0.34426(18) 0.103(2) Uani 1 1 d . . . . .
C129 C 0.6068(6) 0.4572(2) 0.3210(2) 0.116(2) Uani 1 1 d . . . . .
C130 C 0.7376(6) 0.4484(2) 0.3115(2) 0.120(2) Uani 1 1 d . . . . .
H130 H 0.772091 0.422713 0.296975 0.144 Uiso 1 1 calc R U . . .
C131 C 0.5265(7) 0.4299(2) 0.3092(2) 0.126(3) Uani 1 1 d . . . . .
H131 H 0.558758 0.406377 0.293030 0.151 Uiso 1 1 calc R U . . .
C132 C 0.4010(7) 0.4369(3) 0.3208(3) 0.163(4) Uani 1 1 d . . . . .
H132 H 0.347249 0.417102 0.313402 0.195 Uiso 1 1 calc R U . . .
C133 C 0.3505(6) 0.4738(2) 0.3440(2) 0.127(3) Uani 1 1 d . . . . .
H133 H 0.264477 0.477077 0.352951 0.152 Uiso 1 1 calc R U . . .
C134 C 0.4263(6) 0.5043(2) 0.3532(2) 0.108(2) Uani 1 1 d . . . . .
C136 C 0.2905(5) 0.5817(2) 0.36320(17) 0.0880(16) Uani 1 1 d . . . . .
H136 H 0.261631 0.585311 0.339534 0.106 Uiso 1 1 calc R U . . .
C137 C 0.2322(4) 0.62329(19) 0.38388(15) 0.0727(12) Uani 1 1 d . . . . .
C138 C 0.1416(5) 0.66844(19) 0.36751(14) 0.0743(13) Uani 1 1 d . . . . .
H138 H 0.117403 0.671288 0.343421 0.089 Uiso 1 1 calc R U . . .
C139 C 0.0853(5) 0.70956(18) 0.38522(13) 0.0720(12) Uani 1 1 d . . . . .
H139 H 0.022693 0.739989 0.373437 0.086 Uiso 1 1 calc R U . . .
C140 C 0.1203(5) 0.70621(18) 0.42012(12) 0.0666(11) Uani 1 1 d . . . . .
C141 C 0.2154(5) 0.6615(2) 0.43660(14) 0.0816(14) Uani 1 1 d . . . . .
H141 H 0.242314 0.659239 0.460266 0.098 Uiso 1 1 calc R U . . .
C142 C 0.2692(5) 0.6211(2) 0.41841(15) 0.0833(14) Uani 1 1 d . . . . .
H142 H 0.333096 0.590932 0.429785 0.100 Uiso 1 1 calc R U . . .
C143 C 0.0327(4) 0.72921(18) 0.47833(11) 0.0667(11) Uani 1 1 d . . . . .
C144 C -0.0122(4) 0.68045(18) 0.49334(12) 0.0693(12) Uani 1 1 d . . . . .
H144 H -0.025555 0.658230 0.477932 0.083 Uiso 1 1 calc R U . . .
C145 C -0.0381(4) 0.66393(19) 0.53155(12) 0.0699(12) Uani 1 1 d . . . . .
H145 H -0.067431 0.629674 0.542121 0.084 Uiso 1 1 calc R U . . .
C146 C -0.0224(4) 0.69561(19) 0.55417(12) 0.0698(12) Uani 1 1 d . . . . .
C147 C 0.0210(5) 0.7464(2) 0.53818(12) 0.0762(13) Uani 1 1 d . . . . .
H147 H 0.030440 0.769736 0.553304 0.091 Uiso 1 1 calc R U . . .
C148 C 0.0494(5) 0.76184(19) 0.50090(12) 0.0768(13) Uani 1 1 d . . . . .
H148 H 0.081209 0.795480 0.490266 0.092 Uiso 1 1 calc R U . . .
C149 C -0.0479(4) 0.67694(19) 0.59495(11) 0.0658(11) Uani 1 1 d . . . . .
H149 H -0.073495 0.641840 0.605531 0.079 Uiso 1 1 calc R U . . .
C150 C -0.0587(4) 0.68739(17) 0.65457(11) 0.0577(10) Uani 1 1 d . . . . .
C151 C -0.1686(4) 0.67159(17) 0.67007(12) 0.0665(11) Uani 1 1 d . . . . .
H151 H -0.233435 0.672827 0.654672 0.080 Uiso 1 1 calc R U . . .
C152 C -0.1872(4) 0.65317(17) 0.70925(12) 0.0663(11) Uani 1 1 d . . . . .
H152 H -0.263800 0.641294 0.719800 0.080 Uiso 1 1 calc R U . . .
C153 C -0.0974(4) 0.65228(16) 0.73182(12) 0.0583(10) Uani 1 1 d . . . . .
H153 H -0.111830 0.640230 0.757989 0.070 Uiso 1 1 calc R U . . .
C154 C 0.0175(4) 0.66916(15) 0.71665(10) 0.0543(10) Uani 1 1 d . . . . .
C155 C 0.0374(4) 0.68852(15) 0.67757(10) 0.0539(10) Uani 1 1 d . . . . .
C156 C 0.1520(4) 0.70502(16) 0.66208(11) 0.0566(10) Uani 1 1 d . . . . .
H156 H 0.164922 0.717263 0.635876 0.068 Uiso 1 1 calc R U . . .
C157 C 0.2456(4) 0.70370(16) 0.68435(10) 0.0539(10) Uani 1 1 d . . . . .
C158 C 0.2284(4) 0.68445(15) 0.72355(10) 0.0523(9) Uani 1 1 d . . . . .
C159 C 0.1142(4) 0.66797(16) 0.73899(11) 0.0577(10) Uani 1 1 d . . . . .
H159 H 0.101775 0.655683 0.765216 0.069 Uiso 1 1 calc R U . . .
C160 C 0.3279(4) 0.68291(16) 0.74584(11) 0.0588(10) Uani 1 1 d . . . . .
H160 H 0.316405 0.671040 0.772108 0.071 Uiso 1 1 calc R U . . .
C161 C 0.4379(4) 0.69799(18) 0.73034(12) 0.0640(11) Uani 1 1 d . . . . .
H161 H 0.503415 0.695915 0.745729 0.077 Uiso 1 1 calc R U . . .
C162 C 0.4562(4) 0.71691(17) 0.69126(11) 0.0634(11) Uani 1 1 d . . . . .
H162 H 0.533168 0.728520 0.680770 0.076 Uiso 1 1 calc R U . . .
C163 C 0.3664(4) 0.71870(16) 0.66877(10) 0.0577(10) Uani 1 1 d . . . . .
C164 C 0.4804(5) 0.71979(19) 0.61270(11) 0.0650(11) Uani 1 1 d . . . . .
H164 H 0.545288 0.693700 0.626826 0.078 Uiso 1 1 calc R U . . .
C165 C 0.5012(4) 0.73769(17) 0.57230(11) 0.0591(10) Uani 1 1 d . . . . .
C166 C 0.4098(4) 0.77364(17) 0.54980(11) 0.0640(11) Uani 1 1 d . . . . .
H166 H 0.331898 0.788865 0.560801 0.077 Uiso 1 1 calc R U . . .
C167 C 0.4290(4) 0.78795(18) 0.51179(11) 0.0643(11) Uani 1 1 d . . . . .
H167 H 0.363577 0.811743 0.496763 0.077 Uiso 1 1 calc R U . . .
C168 C 0.5440(4) 0.76758(16) 0.49541(10) 0.0558(10) Uani 1 1 d . . . . .
C169 C 0.6376(4) 0.73259(19) 0.51763(11) 0.0684(12) Uani 1 1 d . . . . .
H169 H 0.716621 0.718658 0.506579 0.082 Uiso 1 1 calc R U . . .
C170 C 0.6173(4) 0.7177(2) 0.55573(11) 0.0702(12) Uani 1 1 d . . . . .
H170 H 0.682515 0.693750 0.570757 0.084 Uiso 1 1 calc R U . . .
N5 N 0.7279(3) 0.88970(14) 0.18881(8) 0.0552(8) Uani 1 1 d . . . . .
C5 C 1.1108(4) 0.29656(16) 0.17883(11) 0.0575(10) Uani 1 1 d . . . . .
N6 N 0.3174(3) 0.84981(15) 0.18900(9) 0.0610(9) Uani 1 1 d . . . . .
C6 C 1.0717(4) 0.35686(15) 0.16741(10) 0.0555(10) Uani 1 1 d . . . . .

loop_
_atom_site_aniso_label
_atom_site_aniso_U_11
_atom_site_aniso_U_22
_atom_site_aniso_U_33
_atom_site_aniso_U_23
_atom_site_aniso_U_13
_atom_site_aniso_U_12
N1 0.077(3) 0.0443(18) 0.071(2) -0.0102(16) -0.009(2) -0.0113(17)
C1 0.069(3) 0.049(2) 0.051(2) -0.0116(17) -0.007(2) -0.008(2)
N3 0.071(2) 0.0467(17) 0.0431(17) -0.0107(13) -0.0059(16) -0.0049(16)
C3 0.081(3) 0.057(3) 0.063(3) -0.016(2) -0.005(2) 0.006(2)
N4 0.073(2) 0.0488(18) 0.0480(18) -0.0119(14) -0.0086(17) -0.0044(16)
C4 0.085(3) 0.052(2) 0.056(2) -0.0193(19) -0.002(2) -0.006(2)
N7 0.064(2) 0.060(2) 0.0521(19) -0.0162(15) -0.0074(17) -0.0141(17)
C7 0.082(3) 0.049(2) 0.053(2) -0.0125(18) -0.005(2) -0.011(2)
N8 0.062(2) 0.0506(18) 0.0537(19) -0.0123(15) -0.0028(17) -0.0174(16)
C8 0.070(3) 0.044(2) 0.053(2) -0.0167(17) -0.006(2) -0.004(2)
N9 0.070(2) 0.0423(17) 0.0523(19) -0.0158(14) -0.0006(17) -0.0100(15)
C9 0.077(3) 0.048(2) 0.058(2) -0.0175(18) -0.004(2) -0.009(2)
N10 0.065(2) 0.0523(19) 0.062(2) -0.0226(16) -0.0023(18) -0.0090(17)
C10 0.091(4) 0.045(2) 0.062(3) -0.0180(19) -0.003(2) -0.007(2)
N11 0.072(2) 0.062(2) 0.0478(18) -0.0133(16) -0.0021(18) -0.0200(18)
C11 0.098(4) 0.060(3) 0.068(3) -0.030(2) -0.003(3) -0.017(3)
N12 0.076(3) 0.073(2) 0.054(2) -0.0081(17) -0.0129(19) -0.019(2)
C12 0.090(4) 0.057(3) 0.078(3) -0.026(2) -0.007(3) -0.022(3)
N13 0.079(3) 0.0551(19) 0.0399(17) -0.0098(14) -0.0035(16) -0.0015(17)
C13 0.081(3) 0.061(3) 0.060(2) -0.017(2) -0.004(2) -0.018(2)
N14 0.090(3) 0.061(2) 0.057(2) -0.0123(17) -0.005(2) 0.0056(19)
C14 0.084(3) 0.054(2) 0.050(2) -0.0132(18) -0.008(2) -0.016(2)
N15 0.075(3) 0.085(3) 0.169(5) -0.074(3) -0.019(3) -0.001(2)
C15 0.074(3) 0.049(2) 0.073(3) -0.017(2) -0.005(2) -0.011(2)
N16 0.090(3) 0.084(3) 0.130(4) -0.060(3) -0.044(3) 0.012(2)
C16 0.059(3) 0.044(2) 0.077(3) -0.017(2) 0.000(2) -0.0137(19)
C17 0.066(3) 0.042(2) 0.085(3) -0.010(2) 0.007(2) -0.008(2)
C18 0.067(3) 0.053(2) 0.074(3) -0.012(2) 0.005(2) -0.015(2)
C19 0.068(3) 0.044(2) 0.057(2) -0.0126(17) -0.010(2) -0.0079(19)
C20 0.069(3) 0.054(2) 0.067(3) -0.013(2) 0.009(2) -0.014(2)
N2 0.074(3) 0.055(2) 0.065(2) -0.0171(17) -0.0092(19) -0.0075(18)
C2 0.072(3) 0.058(2) 0.061(3) -0.014(2) 0.000(2) -0.009(2)
C21 0.087(3) 0.053(2) 0.060(3) -0.010(2) 0.000(2) -0.016(2)
C22 0.080(3) 0.055(2) 0.064(3) -0.019(2) -0.016(2) -0.008(2)
C23 0.073(3) 0.051(2) 0.061(2) -0.0120(19) -0.014(2) -0.005(2)
C24 0.107(4) 0.062(3) 0.062(3) -0.016(2) -0.030(3) -0.001(3)
C25 0.093(4) 0.056(2) 0.069(3) -0.025(2) -0.030(3) -0.001(2)
C26 0.070(3) 0.049(2) 0.057(2) -0.0165(18) -0.005(2) -0.010(2)
C27 0.071(3) 0.057(2) 0.055(2) -0.0134(19) -0.015(2) -0.010(2)
C28 0.079(3) 0.055(2) 0.061(2) -0.020(2) -0.010(2) -0.018(2)
C29 0.072(3) 0.046(2) 0.043(2) -0.0100(16) -0.0061(19) -0.0086(19)
C30 0.076(3) 0.046(2) 0.053(2) -0.0121(18) -0.007(2) -0.010(2)
C31 0.070(3) 0.058(2) 0.055(2) -0.0257(19) -0.011(2) -0.008(2)
C32 0.057(3) 0.058(2) 0.054(2) -0.0165(18) -0.001(2) -0.0140(19)
C33 0.068(3) 0.048(2) 0.057(2) -0.0167(18) -0.001(2) -0.0117(19)
C34 0.070(3) 0.061(2) 0.054(2) -0.0217(19) -0.009(2) -0.012(2)
C35 0.057(3) 0.052(2) 0.058(2) -0.0142(18) -0.007(2) -0.0117(19)
C36 0.061(3) 0.048(2) 0.056(2) -0.0150(18) -0.004(2) -0.0126(19)
C37 0.062(3) 0.064(3) 0.060(2) -0.016(2) -0.007(2) -0.014(2)
C38 0.069(3) 0.062(3) 0.063(3) -0.012(2) 0.001(2) -0.019(2)
C39 0.073(3) 0.059(2) 0.054(2) -0.0123(19) 0.006(2) -0.015(2)
C40 0.060(3) 0.047(2) 0.054(2) -0.0151(17) 0.000(2) -0.0085(18)
C41 0.061(3) 0.048(2) 0.052(2) -0.0160(17) -0.002(2) -0.0148(19)
C42 0.058(3) 0.054(2) 0.053(2) -0.0156(18) -0.008(2) -0.0144(19)
C43 0.058(3) 0.0413(19) 0.049(2) -0.0112(16) -0.0015(19) -0.0122(17)
C44 0.064(3) 0.042(2) 0.049(2) -0.0150(16) -0.003(2) -0.0069(18)
C45 0.070(3) 0.052(2) 0.052(2) -0.0123(18) -0.004(2) -0.010(2)
C46 0.073(3) 0.056(2) 0.048(2) -0.0154(18) -0.003(2) -0.010(2)
C47 0.082(3) 0.069(3) 0.054(2) -0.023(2) -0.012(2) -0.010(2)
C48 0.068(3) 0.056(2) 0.063(3) -0.0204(19) -0.005(2) -0.015(2)
C49 0.064(3) 0.051(2) 0.044(2) -0.0157(16) -0.0080(19) -0.0145(19)
C50 0.064(3) 0.055(2) 0.058(2) -0.0193(19) -0.008(2) -0.015(2)
C51 0.058(3) 0.055(2) 0.050(2) -0.0131(17) -0.0066(19) -0.016(2)
C52 0.052(3) 0.066(3) 0.057(2) -0.019(2) -0.005(2) 0.004(2)
C53 0.067(3) 0.061(2) 0.053(2) -0.0185(19) 0.000(2) -0.007(2)
C54 0.071(3) 0.045(2) 0.044(2) -0.0136(16) -0.004(2) -0.0072(19)
C55 0.059(3) 0.058(2) 0.062(3) -0.0164(19) -0.008(2) -0.004(2)
C56 0.060(3) 0.057(2) 0.059(2) -0.0155(19) 0.001(2) -0.009(2)
C57 0.065(3) 0.050(2) 0.050(2) -0.0158(17) -0.010(2) -0.0065(19)
C58 0.070(3) 0.051(2) 0.053(2) -0.0160(18) -0.014(2) 0.001(2)
C59 0.072(3) 0.058(2) 0.048(2) -0.0161(18) -0.010(2) -0.001(2)
C60 0.059(3) 0.051(2) 0.052(2) -0.0133(17) -0.007(2) -0.0099(19)
C61 0.063(3) 0.066(3) 0.054(2) -0.0225(19) -0.015(2) -0.010(2)
C62 0.063(3) 0.064(3) 0.061(2) -0.019(2) -0.015(2) -0.006(2)
C63 0.052(3) 0.064(2) 0.051(2) -0.0198(18) -0.0096(19) -0.011(2)
C64 0.056(3) 0.051(2) 0.0427(19) -0.0123(16) -0.0073(18) -0.0051(18)
C65 0.061(3) 0.060(2) 0.056(2) -0.0147(19) -0.001(2) -0.018(2)
C66 0.066(3) 0.066(3) 0.065(3) -0.024(2) -0.009(2) -0.022(2)
C67 0.067(3) 0.058(2) 0.063(2) -0.030(2) -0.004(2) -0.013(2)
C68 0.060(3) 0.0428(19) 0.050(2) -0.0130(16) -0.0091(19) -0.0067(18)
C69 0.051(2) 0.048(2) 0.047(2) -0.0171(16) -0.0048(18) -0.0088(17)
C70 0.060(3) 0.061(2) 0.051(2) -0.0201(18) -0.004(2) -0.012(2)
C71 0.052(2) 0.055(2) 0.049(2) -0.0172(17) -0.0026(18) -0.0162(18)
C72 0.067(3) 0.061(2) 0.049(2) -0.0220(18) -0.007(2) -0.008(2)
C73 0.060(3) 0.072(3) 0.064(3) -0.026(2) -0.014(2) -0.016(2)
C74 0.055(3) 0.070(3) 0.063(3) -0.018(2) -0.002(2) -0.009(2)
C75 0.058(3) 0.059(2) 0.055(2) -0.0246(19) -0.002(2) -0.013(2)
C76 0.059(3) 0.048(2) 0.047(2) -0.0122(16) -0.0053(19) -0.0097(18)
C77 0.058(3) 0.053(2) 0.052(2) -0.0230(18) -0.0026(19) -0.0055(19)
C78 0.062(3) 0.071(3) 0.063(3) -0.031(2) -0.002(2) -0.019(2)
C79 0.053(2) 0.068(2) 0.059(2) -0.030(2) -0.005(2) -0.015(2)
C80 0.078(3) 0.060(2) 0.057(2) -0.020(2) -0.005(2) -0.022(2)
C81 0.075(3) 0.052(2) 0.052(2) -0.0131(18) 0.001(2) -0.016(2)
C82 0.062(3) 0.056(2) 0.047(2) -0.0164(17) -0.0097(19) -0.013(2)
C83 0.066(3) 0.063(2) 0.058(2) -0.022(2) 0.002(2) -0.023(2)
C84 0.062(3) 0.076(3) 0.064(3) -0.030(2) -0.002(2) -0.024(2)
C85 0.073(3) 0.045(2) 0.051(2) -0.0136(17) -0.010(2) -0.017(2)
C86 0.080(3) 0.051(2) 0.070(3) -0.021(2) -0.005(2) -0.015(2)
C87 0.089(4) 0.049(2) 0.077(3) -0.016(2) -0.002(3) -0.025(2)
C88 0.082(3) 0.048(2) 0.070(3) -0.017(2) 0.000(3) -0.014(2)
C89 0.080(3) 0.046(2) 0.060(2) -0.0193(18) -0.007(2) -0.009(2)
C90 0.068(3) 0.043(2) 0.056(2) -0.0171(17) -0.006(2) -0.008(2)
C91 0.068(3) 0.043(2) 0.058(2) -0.0149(17) -0.015(2) 0.000(2)
C92 0.078(3) 0.045(2) 0.049(2) -0.0169(17) -0.008(2) -0.007(2)
C93 0.081(3) 0.043(2) 0.053(2) -0.0107(17) -0.010(2) -0.003(2)
C94 0.095(4) 0.044(2) 0.054(2) -0.0090(18) -0.007(2) -0.004(2)
C95 0.080(3) 0.051(2) 0.069(3) -0.015(2) -0.022(3) 0.005(2)
C96 0.078(3) 0.071(3) 0.063(3) -0.022(2) -0.019(2) 0.006(3)
C97 0.076(3) 0.060(3) 0.065(3) -0.024(2) -0.012(2) -0.003(2)
C98 0.058(3) 0.052(2) 0.055(2) -0.0222(18) -0.007(2) 0.001(2)
C99 0.072(3) 0.050(2) 0.067(3) -0.022(2) 0.000(2) -0.011(2)
C100 0.064(3) 0.050(2) 0.060(2) -0.0175(18) -0.001(2) -0.010(2)
C101 0.075(3) 0.055(2) 0.057(2) -0.0220(19) 0.001(2) -0.016(2)
C102 0.060(3) 0.063(3) 0.056(2) -0.0147(19) -0.011(2) -0.014(2)
C103 0.066(3) 0.050(2) 0.048(2) -0.0096(17) -0.006(2) -0.0048(19)
C104 0.075(3) 0.049(2) 0.059(2) -0.0204(18) -0.007(2) -0.007(2)
C105 0.074(3) 0.052(2) 0.057(2) -0.0150(18) -0.016(2) -0.003(2)
C106 0.058(3) 0.056(2) 0.067(3) -0.023(2) 0.001(2) -0.005(2)
C107 0.061(3) 0.050(2) 0.065(3) -0.0186(19) 0.003(2) -0.011(2)
C108 0.067(3) 0.056(2) 0.065(3) -0.018(2) 0.001(2) -0.007(2)
C109 0.071(3) 0.060(3) 0.060(3) -0.020(2) 0.003(2) -0.002(2)
C110 0.077(3) 0.055(2) 0.051(2) -0.0105(19) -0.006(2) -0.003(2)
C111 0.069(3) 0.062(3) 0.059(2) -0.015(2) 0.004(2) -0.007(2)
C112 0.064(3) 0.053(2) 0.071(3) -0.017(2) 0.006(2) -0.004(2)
C113 0.080(3) 0.053(2) 0.047(2) -0.0188(18) -0.010(2) -0.007(2)
C114 0.079(3) 0.065(3) 0.054(2) -0.017(2) -0.003(2) -0.014(2)
C115 0.081(3) 0.068(3) 0.055(2) -0.022(2) -0.008(2) -0.006(2)
C116 0.079(3) 0.075(3) 0.066(3) -0.028(2) -0.024(3) -0.004(3)
C117 0.098(4) 0.047(2) 0.073(3) -0.014(2) -0.023(3) -0.006(2)
C118 0.084(3) 0.050(2) 0.059(2) -0.0089(19) -0.016(2) -0.007(2)
C119 0.076(4) 0.084(4) 0.098(4) -0.045(3) -0.022(3) 0.003(3)
C121 0.092(4) 0.101(4) 0.153(5) -0.088(4) -0.043(4) 0.020(3)
C122 0.074(4) 0.190(8) 0.307(11) -0.190(8) -0.061(6) 0.037(5)
C123 0.086(5) 0.250(10) 0.337(13) -0.237(10) -0.059(6) 0.048(6)
C124 0.075(4) 0.157(6) 0.247(9) -0.148(7) -0.049(5) 0.034(4)
C125 0.096(5) 0.094(4) 0.159(6) -0.083(4) -0.046(4) 0.020(3)
C126 0.072(4) 0.088(4) 0.152(5) -0.071(4) -0.028(4) 0.007(3)
C127 0.093(4) 0.082(3) 0.143(5) -0.069(4) -0.030(4) 0.009(3)
C128 0.086(4) 0.084(4) 0.163(6) -0.080(4) -0.037(4) 0.014(3)
C129 0.099(5) 0.090(4) 0.189(7) -0.091(4) -0.037(5) 0.006(3)
C130 0.107(5) 0.097(4) 0.185(7) -0.095(5) -0.041(5) 0.014(4)
C131 0.121(6) 0.085(4) 0.198(7) -0.085(4) -0.062(5) 0.016(4)
C132 0.100(5) 0.127(6) 0.314(11) -0.146(7) -0.076(7) 0.015(4)
C133 0.096(4) 0.092(4) 0.224(8) -0.096(5) -0.035(5) -0.001(3)
C134 0.086(4) 0.075(3) 0.184(6) -0.073(4) -0.032(4) 0.000(3)
C136 0.064(3) 0.074(3) 0.139(5) -0.047(3) -0.011(3) -0.013(3)
C137 0.063(3) 0.058(3) 0.098(4) -0.027(2) -0.002(3) -0.007(2)
C138 0.080(3) 0.065(3) 0.080(3) -0.023(2) 0.003(3) -0.018(3)
C139 0.080(3) 0.061(3) 0.071(3) -0.018(2) -0.008(3) -0.003(2)
C140 0.080(3) 0.060(3) 0.057(2) -0.015(2) -0.004(2) -0.008(2)
C141 0.093(4) 0.067(3) 0.073(3) -0.013(2) -0.009(3) 0.006(3)
C142 0.076(4) 0.068(3) 0.099(4) -0.017(3) -0.005(3) -0.005(3)
C143 0.079(3) 0.062(3) 0.054(2) -0.013(2) -0.008(2) -0.004(2)
C144 0.084(3) 0.066(3) 0.060(3) -0.019(2) -0.015(2) -0.009(2)
C145 0.080(3) 0.069(3) 0.062(3) -0.010(2) -0.009(2) -0.026(2)
C146 0.076(3) 0.076(3) 0.057(3) -0.009(2) -0.014(2) -0.021(2)
C147 0.098(4) 0.083(3) 0.056(3) -0.018(2) -0.019(3) -0.027(3)
C148 0.101(4) 0.069(3) 0.058(3) -0.006(2) -0.001(3) -0.026(3)
C149 0.062(3) 0.078(3) 0.056(2) -0.010(2) -0.010(2) -0.019(2)
C150 0.060(3) 0.065(2) 0.050(2) -0.0124(19) -0.009(2) -0.017(2)
C151 0.073(3) 0.061(3) 0.068(3) -0.016(2) -0.019(2) -0.011(2)
C152 0.067(3) 0.062(3) 0.073(3) -0.023(2) 0.003(2) -0.015(2)
C153 0.064(3) 0.053(2) 0.059(2) -0.0183(19) 0.003(2) -0.009(2)
C154 0.063(3) 0.051(2) 0.051(2) -0.0176(17) -0.006(2) -0.0080(19)
C155 0.065(3) 0.049(2) 0.050(2) -0.0111(17) -0.006(2) -0.0149(19)
C156 0.066(3) 0.058(2) 0.048(2) -0.0161(18) -0.010(2) -0.009(2)
C157 0.065(3) 0.054(2) 0.046(2) -0.0138(17) -0.009(2) -0.014(2)
C158 0.068(3) 0.044(2) 0.049(2) -0.0173(16) -0.007(2) -0.0110(19)
C159 0.078(3) 0.054(2) 0.044(2) -0.0169(17) 0.000(2) -0.014(2)
C160 0.079(3) 0.053(2) 0.048(2) -0.0185(18) -0.009(2) -0.009(2)
C161 0.071(3) 0.071(3) 0.060(3) -0.025(2) -0.015(2) -0.019(2)
C162 0.075(3) 0.069(3) 0.053(2) -0.019(2) -0.012(2) -0.020(2)
C163 0.076(3) 0.054(2) 0.049(2) -0.0170(18) -0.010(2) -0.017(2)
C164 0.074(3) 0.073(3) 0.049(2) -0.014(2) -0.012(2) -0.015(2)
C165 0.063(3) 0.063(2) 0.050(2) -0.0104(19) -0.007(2) -0.014(2)
C166 0.068(3) 0.061(2) 0.056(2) -0.009(2) -0.001(2) -0.005(2)
C167 0.074(3) 0.066(3) 0.049(2) -0.0102(19) -0.008(2) -0.009(2)
C168 0.065(3) 0.055(2) 0.043(2) -0.0055(17) -0.009(2) -0.010(2)
C169 0.069(3) 0.081(3) 0.052(2) -0.015(2) -0.003(2) -0.012(2)
C170 0.064(3) 0.093(3) 0.050(2) -0.016(2) -0.013(2) -0.005(2)
N5 0.058(2) 0.063(2) 0.0486(18) -0.0192(15) -0.0060(16) -0.0101(17)
C5 0.069(3) 0.048(2) 0.051(2) -0.0096(17) -0.002(2) -0.006(2)
N6 0.060(2) 0.073(2) 0.060(2) -0.0322(17) -0.0036(17) -0.0155(18)
C6 0.071(3) 0.042(2) 0.048(2) -0.0071(16) -0.010(2) -0.003(2)

loop_
_atom_type_symbol
_atom_type_description
_atom_type_scat_dispersion_real
_atom_type_scat_dispersion_imag
_atom_type_scat_source
C C 0.0181 0.0091 'International Tables Vol C Tables 4.2.6.8 and 6.1.1.4'
H H 0.0000 0.0000 'International Tables Vol C Tables 4.2.6.8 and 6.1.1.4'
N N 0.0311 0.0180 'International Tables Vol C Tables 4.2.6.8 and 6.1.1.4'

loop_
_geom_angle_atom_site_label_1
_geom_angle_atom_site_label_2
_geom_angle_atom_site_label_3
_geom_angle
_geom_angle_site_symmetry_1
_geom_angle_site_symmetry_3
_geom_angle_publ_flag
C15 N1 C1 120.1(4) . . ?
N1 C1 C6 116.8(4) . . ?
C2 C1 N1 123.9(4) . . ?
C2 C1 C6 119.1(4) . . ?
C29 N3 C19 120.5(3) . . ?
C29 N3 C57 119.3(3) . . ?
C57 N3 C19 119.3(3) . . ?
C4 C3 H3 119.6 . . ?
C4 C3 C2 120.8(4) . . ?
C2 C3 H3 119.6 . . ?
C26 N4 C54 119.0(3) . . ?
C26 N4 C82 121.1(3) . . ?
C54 N4 C82 119.8(3) . . ?
C3 C4 H4 119.6 . . ?
C3 C4 C5 120.8(4) . . ?
C5 C4 H4 119.6 . . ?
C35 N7 C36 120.7(3) . . ?
C8 C7 H7 119.0 . . ?
C8 C7 C6 122.0(4) . . ?
C6 C7 H7 119.0 . . ?
C50 N8 C49 119.5(4) . . ?
C7 C8 C9 120.2(4) . . ?
C7 C8 C14 121.5(4) . . ?
C14 C8 C9 118.3(4) . . ?
C99 N9 C85 120.1(3) . . ?
C10 C9 C8 117.4(4) . . ?
C10 C9 C11 123.4(4) . . ?
C11 C9 C8 119.2(4) . . ?
C106 N10 C98 120.8(3) . . ?
C9 C10 H10 118.3 . . ?
C9 C10 C5 123.4(4) . . ?
C5 C10 H10 118.3 . . ?
C164 N11 C163 118.8(4) . . ?
C9 C11 H11 119.7 . . ?
C12 C11 C9 120.6(4) . . ?
C12 C11 H11 119.7 . . ?
C149 N12 C150 119.3(4) . . ?
C11 C12 H12 119.5 . . ?
C11 C12 C13 120.9(4) . . ?
C13 C12 H12 119.5 . . ?
C113 N13 C103 119.9(3) . . ?
C168 N13 C103 119.3(3) . . ?
C168 N13 C113 120.6(3) . . ?
C12 C13 H13 119.6 . . ?
C14 C13 C12 120.8(5) . . ?
C14 C13 H13 119.6 . . ?
C110 N14 C143 119.7(3) . . ?
C140 N14 C110 120.9(3) . . ?
C140 N14 C143 119.2(3) . . ?
C13 C14 C8 120.1(4) . . ?
C13 C14 N2 123.2(4) . . ?
N2 C14 C8 116.5(4) . . ?
C136 N15 C134 115.6(5) . . ?
N1 C15 H15 118.6 . . ?
N1 C15 C16 122.7(4) . . ?
C16 C15 H15 118.6 . . ?
C119 N16 C121 119.2(6) . . ?
C17 C16 C15 120.2(4) . . ?
C17 C16 C21 118.7(4) . . ?
C21 C16 C15 121.2(4) . . ?
C16 C17 H17 119.4 . . ?
C16 C17 C18 121.2(4) . . ?
C18 C17 H17 119.4 . . ?
C17 C18 H18 120.2 . . ?
C17 C18 C19 119.6(4) . . ?
C19 C18 H18 120.2 . . ?
C18 C19 N3 120.0(4) . . ?
C20 C19 N3 121.0(4) . . ?
C20 C19 C18 119.0(4) . . ?
C19 C20 H20 119.4 . . ?
C21 C20 C19 121.3(4) . . ?
C21 C20 H20 119.4 . . ?
C22 N2 C14 119.9(3) . . ?
C1 C2 C3 121.0(4) . . ?
C1 C2 H2 119.5 . . ?
C3 C2 H2 119.5 . . ?
C16 C21 H21 119.9 . . ?
C20 C21 C16 120.2(4) . . ?
C20 C21 H21 119.9 . . ?
N2 C22 H22 119.6 . . ?
N2 C22 C23 120.8(4) . . ?
C23 C22 H22 119.6 . . ?
C24 C23 C22 121.7(4) . . ?
C28 C23 C22 120.1(4) . . ?
C28 C23 C24 118.2(4) . . ?
C23 C24 H24 119.1 . . ?
C25 C24 C23 121.8(4) . . ?
C25 C24 H24 119.1 . . ?
C24 C25 H25 120.3 . . ?
C24 C25 C26 119.5(4) . . ?
C26 C25 H25 120.3 . . ?
C25 C26 N4 119.9(3) . . ?
C25 C26 C27 119.5(4) . . ?
C27 C26 N4 120.6(4) . . ?
C26 C27 H27 120.2 . . ?
C28 C27 C26 119.7(4) . . ?
C28 C27 H27 120.2 . . ?
C23 C28 H28 119.3 . . ?
C27 C28 C23 121.4(4) . . ?
C27 C28 H28 119.3 . . ?
C30 C29 N3 119.5(3) . . ?
C34 C29 N3 119.7(3) . . ?
C34 C29 C30 120.8(3) . . ?
C29 C30 H30 120.3 . . ?
C31 C30 C29 119.3(4) . . ?
C31 C30 H30 120.3 . . ?
C30 C31 H31 119.1 . . ?
C30 C31 C32 121.8(3) . . ?
C32 C31 H31 119.1 . . ?
C31 C32 C35 122.2(3) . . ?
C33 C32 C31 118.0(4) . . ?
C33 C32 C35 119.6(4) . . ?
C32 C33 H33 119.4 . . ?
C32 C33 C34 121.2(4) . . ?
C34 C33 H33 119.4 . . ?
C29 C34 C33 118.8(3) . . ?
C29 C34 H34 120.6 . . ?
C33 C34 H34 120.6 . . ?
N7 C35 C32 121.9(4) . . ?
N7 C35 H35 119.0 . . ?
C32 C35 H35 119.0 . . ?
N7 C36 C41 115.9(3) . . ?
C37 C36 N7 123.6(4) . . ?
C37 C36 C41 120.4(4) . . ?
C36 C37 H37 120.0 . . ?
C36 C37 C38 120.0(4) . . ?
C38 C37 H37 120.0 . . ?
C37 C38 H38 119.1 . . ?
C39 C38 C37 121.7(4) . . ?
C39 C38 H38 119.1 . . ?
C38 C39 H39 119.9 . . ?
C38 C39 C40 120.3(4) . . ?
C40 C39 H39 119.9 . . ?
C41 C40 C39 118.6(4) . . ?
C45 C40 C39 121.9(4) . . ?
C45 C40 C41 119.5(4) . . ?
C40 C41 C36 119.0(4) . . ?
C42 C41 C36 121.4(4) . . ?
C42 C41 C40 119.6(4) . . ?
C41 C42 H42 119.5 . . ?
C43 C42 C41 121.1(4) . . ?
C43 C42 H42 119.5 . . ?
C42 C43 C44 120.6(4) . . ?
C42 C43 C49 121.3(3) . . ?
C44 C43 C49 118.1(4) . . ?
C45 C44 C43 117.3(4) . . ?
C45 C44 C46 123.3(4) . . ?
C46 C44 C43 119.4(4) . . ?
C40 C45 C44 122.0(4) . . ?
C40 C45 H45 119.0 . . ?
C44 C45 H45 119.0 . . ?
C44 C46 H46 119.7 . . ?
C47 C46 C44 120.6(4) . . ?
C47 C46 H46 119.7 . . ?
C46 C47 H47 119.9 . . ?
C46 C47 C48 120.2(4) . . ?
C48 C47 H47 119.9 . . ?
C47 C48 H48 118.8 . . ?
C49 C48 C47 122.3(4) . . ?
C49 C48 H48 118.8 . . ?
N8 C49 C43 116.3(3) . . ?
C48 C49 N8 124.2(4) . . ?
C48 C49 C43 119.3(4) . . ?
N8 C50 H50 118.8 . . ?
N8 C50 C51 122.4(4) . . ?
C51 C50 H50 118.8 . . ?
C52 C51 C50 121.0(4) . . ?
C52 C51 C56 117.2(4) . . ?
C56 C51 C50 121.8(4) . . ?
C51 C52 H52 119.0 . . ?
C53 C52 C51 122.1(4) . . ?
C53 C52 H52 119.0 . . ?
C52 C53 H53 120.0 . . ?
C52 C53 C54 120.0(4) . . ?
C54 C53 H53 120.0 . . ?
C53 C54 N4 121.8(4) . . ?
C53 C54 C55 119.1(4) . . ?
C55 C54 N4 119.1(4) . . ?
C54 C55 H55 119.7 . . ?
C56 C55 C54 120.6(4) . . ?
C56 C55 H55 119.7 . . ?
C51 C56 H56 119.5 . . ?
C55 C56 C51 121.0(4) . . ?
C55 C56 H56 119.5 . . ?
C58 C57 N3 118.8(3) . . ?
C62 C57 N3 121.4(4) . . ?
C62 C57 C58 119.8(4) . . ?
C57 C58 H58 120.3 . . ?
C59 C58 C57 119.5(4) . . ?
C59 C58 H58 120.3 . . ?
C58 C59 H59 119.2 . . ?
C58 C59 C60 121.6(4) . . ?
C60 C59 H59 119.2 . . ?
C59 C60 C61 117.9(3) . . ?
C59 C60 C63 121.4(4) . . ?
C61 C60 C63 120.7(3) . . ?
C60 C61 H61 119.7 . . ?
C62 C61 C60 120.6(4) . . ?
C62 C61 H61 119.7 . . ?
C57 C62 C61 120.6(4) . . ?
C57 C62 H62 119.7 . . ?
C61 C62 H62 119.7 . . ?
C60 C63 H63 119.2 . . ?
N5 C63 C60 121.5(4) . . ?
N5 C63 H63 119.2 . . ?
C65 C64 C69 120.8(3) . . ?
C65 C64 N5 123.5(4) . . ?
N5 C64 C69 115.6(3) . . ?
C64 C65 H65 119.5 . . ?
C64 C65 C66 120.9(4) . . ?
C66 C65 H65 119.5 . . ?
C65 C66 H66 120.1 . . ?
C67 C66 C65 119.9(4) . . ?
C67 C66 H66 120.1 . . ?
C66 C67 H67 119.6 . . ?
C66 C67 C68 120.8(4) . . ?
C68 C67 H67 119.6 . . ?
C67 C68 C69 119.6(4) . . ?
C67 C68 C77 123.0(3) . . ?
C77 C68 C69 117.4(3) . . ?
C64 C69 C68 117.9(3) . . ?
C70 C69 C64 122.2(3) . . ?
C70 C69 C68 119.9(3) . . ?
C69 C70 H70 118.7 . . ?
C71 C70 C69 122.6(3) . . ?
C71 C70 H70 118.7 . . ?
C70 C71 C72 122.2(3) . . ?
C70 C71 C76 118.5(3) . . ?
C72 C71 C76 119.3(3) . . ?
C73 C72 C71 120.2(3) . . ?
C73 C72 N6 123.4(4) . . ?
N6 C72 C71 116.3(4) . . ?
C72 C73 H73 120.3 . . ?
C72 C73 C74 119.4(4) . . ?
C74 C73 H73 120.3 . . ?
C73 C74 H74 118.9 . . ?
C75 C74 C73 122.1(4) . . ?
C75 C74 H74 118.9 . . ?
C74 C75 H75 119.3 . . ?
C74 C75 C76 121.5(4) . . ?
C76 C75 H75 119.3 . . ?
C75 C76 C71 117.5(3) . . ?
C77 C76 C71 118.7(4) . . ?
C77 C76 C75 123.8(3) . . ?
C68 C77 H77 118.6 . . ?
C76 C77 C68 122.9(3) . . ?
C76 C77 H77 118.6 . . ?
C79 C78 H78 118.6 . . ?
N6 C78 H78 118.6 . . ?
N6 C78 C79 122.8(4) . . ?
C80 C79 C78 120.2(4) . . ?
C84 C79 C78 121.1(4) . . ?
C84 C79 C80 118.7(4) . . ?
C79 C80 H80 119.7 . . ?
C81 C80 C79 120.6(4) . . ?
C81 C80 H80 119.7 . . ?
C80 C81 H81 119.9 . . ?
C80 C81 C82 120.2(4) . . ?
C82 C81 H81 119.9 . . ?
C81 C82 N4 120.2(4) . . ?
C83 C82 N4 119.9(3) . . ?
C83 C82 C81 119.9(3) . . ?
C82 C83 H83 120.3 . . ?
C82 C83 C84 119.5(4) . . ?
C84 C83 H83 120.3 . . ?
C79 C84 C83 121.0(4) . . ?
C79 C84 H84 119.5 . . ?
C83 C84 H84 119.5 . . ?
N9 C85 C90 116.9(3) . . ?
C86 C85 N9 123.0(4) . . ?
C86 C85 C90 120.1(4) . . ?
C85 C86 H86 119.9 . . ?
C85 C86 C87 120.3(4) . . ?
C87 C86 H86 119.9 . . ?
C86 C87 H87 118.7 . . ?
C88 C87 C86 122.7(4) . . ?
C88 C87 H87 118.7 . . ?
C87 C88 H88 120.3 . . ?
C87 C88 C89 119.3(4) . . ?
C89 C88 H88 120.3 . . ?
C88 C89 C90 119.0(4) . . ?
C94 C89 C88 122.9(4) . . ?
C94 C89 C90 118.1(4) . . ?
C85 C90 C89 118.5(4) . . ?
C91 C90 C85 121.9(4) . . ?
C91 C90 C89 119.5(4) . . ?
C90 C91 H91 119.3 . . ?
C90 C91 C92 121.5(4) . . ?
C92 C91 H91 119.3 . . ?
C91 C92 C93 120.1(4) . . ?
C91 C92 C98 121.5(4) . . ?
C98 C92 C93 118.3(4) . . ?
C94 C93 C92 117.7(4) . . ?
C94 C93 C95 124.1(4) . . ?
C95 C93 C92 118.3(4) . . ?
C89 C94 H94 118.4 . . ?
C93 C94 C89 123.1(4) . . ?
C93 C94 H94 118.4 . . ?
C93 C95 H95 119.4 . . ?
C96 C95 C93 121.3(4) . . ?
C96 C95 H95 119.4 . . ?
C95 C96 H96 119.5 . . ?
C95 C96 C97 121.0(4) . . ?
C97 C96 H96 119.5 . . ?
C96 C97 H97 119.6 . . ?
C98 C97 C96 120.9(4) . . ?
C98 C97 H97 119.6 . . ?
N10 C98 C92 115.6(4) . . ?
C97 C98 N10 124.0(4) . . ?
C97 C98 C92 120.3(4) . . ?
N9 C99 H99 118.8 . . ?
N9 C99 C100 122.4(4) . . ?
C100 C99 H99 118.8 . . ?
C101 C100 C99 119.6(4) . . ?
C101 C100 C105 119.1(4) . . ?
C105 C100 C99 121.3(4) . . ?
C100 C101 H101 119.5 . . ?
C100 C101 C102 121.0(4) . . ?
C102 C101 H101 119.5 . . ?
C101 C102 H102 120.5 . . ?
C103 C102 C101 119.0(4) . . ?
C103 C102 H102 120.5 . . ?
C102 C103 N13 119.7(3) . . ?
C104 C103 N13 120.3(3) . . ?
C104 C103 C102 120.0(4) . . ?
C103 C104 H104 119.7 . . ?
C105 C104 C103 120.6(4) . . ?
C105 C104 H104 119.7 . . ?
C100 C105 H105 119.9 . . ?
C104 C105 C100 120.2(4) . . ?
C104 C105 H105 119.9 . . ?
N10 C106 H106 119.3 . . ?
N10 C106 C107 121.4(4) . . ?
C107 C106 H106 119.3 . . ?
C108 C107 C106 121.9(4) . . ?
C108 C107 C112 117.0(4) . . ?
C112 C107 C106 121.1(4) . . ?
C107 C108 H108 119.3 . . ?
C109 C108 C107 121.3(4) . . ?
C109 C108 H108 119.3 . . ?
C108 C109 H109 119.9 . . ?
C108 C109 C110 120.2(4) . . ?
C110 C109 H109 119.9 . . ?
C109 C110 N14 120.1(4) . . ?
C109 C110 C111 119.5(4) . . ?
C111 C110 N14 120.4(4) . . ?
C110 C111 H111 119.9 . . ?
C112 C111 C110 120.2(4) . . ?
C112 C111 H111 119.9 . . ?
C107 C112 H112 119.1 . . ?
C111 C112 C107 121.9(4) . . ?
C111 C112 H112 119.1 . . ?
C114 C113 N13 120.1(4) . . ?
C118 C113 N13 121.4(4) . . ?
C118 C113 C114 118.5(4) . . ?
C113 C114 H114 119.8 . . ?
C115 C114 C113 120.3(4) . . ?
C115 C114 H114 119.8 . . ?
C114 C115 H115 119.2 . . ?
C114 C115 C116 121.5(4) . . ?
C116 C115 H115 119.2 . . ?
C115 C116 C117 117.8(4) . . ?
C115 C116 C119 118.7(5) . . ?
C117 C116 C119 123.3(5) . . ?
C116 C117 H117 119.3 . . ?
C118 C117 C116 121.4(4) . . ?
C118 C117 H117 119.3 . . ?
C113 C118 H118 119.8 . . ?
C117 C118 C113 120.4(4) . . ?
C117 C118 H118 119.8 . . ?
N16 C119 C116 123.1(6) . . ?
N16 C119 H119 118.4 . . ?
C116 C119 H119 118.4 . . ?
C122 C121 N16 122.9(5) . . ?
C122 C121 C126 120.0(5) . . ?
C126 C121 N16 117.0(5) . . ?
C121 C122 H122 120.3 . . ?
C121 C122 C123 119.4(6) . . ?
C123 C122 H122 120.3 . . ?
C122 C123 H123 119.6 . . ?
C124 C123 C122 120.9(7) . . ?
C124 C123 H123 119.6 . . ?
C123 C124 H124 119.5 . . ?
C123 C124 C125 121.1(6) . . ?
C125 C124 H124 119.5 . . ?
C124 C125 C126 118.6(5) . . ?
C124 C125 C130 122.1(5) . . ?
C130 C125 C126 119.2(6) . . ?
C121 C126 C125 120.0(5) . . ?
C127 C126 C121 121.9(5) . . ?
C127 C126 C125 118.1(5) . . ?
C126 C127 H127 118.6 . . ?
C128 C127 C126 122.9(5) . . ?
C128 C127 H127 118.6 . . ?
C127 C128 C129 119.8(6) . . ?
C127 C128 C134 121.7(5) . . ?
C134 C128 C129 118.4(5) . . ?
C130 C129 C128 118.2(5) . . ?
C131 C129 C128 120.2(6) . . ?
C131 C129 C130 121.6(6) . . ?
C125 C130 C129 121.8(5) . . ?
C125 C130 H130 119.1 . . ?
C129 C130 H130 119.1 . . ?
C129 C131 H131 120.0 . . ?
C132 C131 C129 120.0(6) . . ?
C132 C131 H131 120.0 . . ?
C131 C132 H132 119.8 . . ?
C131 C132 C133 120.4(6) . . ?
C133 C132 H132 119.8 . . ?
C132 C133 H133 120.0 . . ?
C134 C133 C132 119.9(6) . . ?
C134 C133 H133 120.0 . . ?
C128 C134 N15 118.1(4) . . ?
C133 C134 N15 120.9(6) . . ?
C133 C134 C128 120.5(5) . . ?
N15 C136 H136 119.2 . . ?
N15 C136 C137 121.6(5) . . ?
C137 C136 H136 119.2 . . ?
C138 C137 C136 119.1(5) . . ?
C138 C137 C142 118.1(4) . . ?
C142 C137 C136 122.7(5) . . ?
C137 C138 H138 119.1 . . ?
C137 C138 C139 121.8(5) . . ?
C139 C138 H138 119.1 . . ?
C138 C139 H139 120.1 . . ?
C140 C139 C138 119.7(4) . . ?
C140 C139 H139 120.1 . . ?
C139 C140 N14 120.5(4) . . ?
C139 C140 C141 119.1(4) . . ?
C141 C140 N14 120.4(4) . . ?
C140 C141 H141 120.1 . . ?
C142 C141 C140 119.9(5) . . ?
C142 C141 H141 120.1 . . ?
C137 C142 H142 119.3 . . ?
C141 C142 C137 121.4(5) . . ?
C141 C142 H142 119.3 . . ?
C144 C143 N14 120.0(4) . . ?
C144 C143 C148 120.1(4) . . ?
C148 C143 N14 119.9(4) . . ?
C143 C144 H144 120.5 . . ?
C143 C144 C145 118.9(4) . . ?
C145 C144 H144 120.5 . . ?
C144 C145 H145 119.2 . . ?
C146 C145 C144 121.7(4) . . ?
C146 C145 H145 119.2 . . ?
C145 C146 C147 118.7(4) . . ?
C145 C146 C149 121.1(4) . . ?
C147 C146 C149 120.2(4) . . ?
C146 C147 H147 120.2 . . ?
C148 C147 C146 119.6(4) . . ?
C148 C147 H147 120.2 . . ?
C143 C148 H148 119.5 . . ?
C147 C148 C143 120.9(4) . . ?
C147 C148 H148 119.5 . . ?
N12 C149 C146 121.1(4) . . ?
N12 C149 H149 119.5 . . ?
C146 C149 H149 119.5 . . ?
N12 C150 C155 116.7(4) . . ?
C151 C150 N12 122.7(4) . . ?
C151 C150 C155 120.4(4) . . ?
C150 C151 H151 119.9 . . ?
C150 C151 C152 120.2(4) . . ?
C152 C151 H151 119.9 . . ?
C151 C152 H152 119.5 . . ?
C153 C152 C151 121.0(4) . . ?
C153 C152 H152 119.5 . . ?
C152 C153 H153 119.9 . . ?
C152 C153 C154 120.3(4) . . ?
C154 C153 H153 119.9 . . ?
C153 C154 C155 119.7(4) . . ?
C159 C154 C153 122.2(4) . . ?
C159 C154 C155 118.1(4) . . ?
C154 C155 C150 118.3(4) . . ?
C156 C155 C150 121.4(4) . . ?
C156 C155 C154 120.2(4) . . ?
C155 C156 H156 119.5 . . ?
C157 C156 C155 120.9(4) . . ?
C157 C156 H156 119.5 . . ?
C156 C157 C158 120.1(4) . . ?
C156 C157 C163 121.6(4) . . ?
C158 C157 C163 118.2(4) . . ?
C157 C158 C160 118.7(4) . . ?
C159 C158 C157 118.9(4) . . ?
C159 C158 C160 122.3(4) . . ?
C154 C159 H159 119.2 . . ?
C158 C159 C154 121.7(4) . . ?
C158 C159 H159 119.2 . . ?
C158 C160 H160 119.4 . . ?
C161 C160 C158 121.3(4) . . ?
C161 C160 H160 119.4 . . ?
C160 C161 H161 119.8 . . ?
C160 C161 C162 120.4(4) . . ?
C162 C161 H161 119.8 . . ?
C161 C162 H162 119.5 . . ?
C163 C162 C161 121.0(4) . . ?
C163 C162 H162 119.5 . . ?
N11 C163 C157 116.1(3) . . ?
C162 C163 N11 123.5(4) . . ?
C162 C163 C157 120.3(4) . . ?
N11 C164 H164 118.9 . . ?
N11 C164 C165 122.3(4) . . ?
C165 C164 H164 118.9 . . ?
C166 C165 C164 122.3(4) . . ?
C166 C165 C170 118.5(4) . . ?
C170 C165 C164 119.3(4) . . ?
C165 C166 H166 119.3 . . ?
C167 C166 C165 121.4(4) . . ?
C167 C166 H166 119.3 . . ?
C166 C167 H167 120.1 . . ?
C166 C167 C168 119.9(4) . . ?
C168 C167 H167 120.1 . . ?
C167 C168 N13 120.2(4) . . ?
C169 C168 N13 120.5(4) . . ?
C169 C168 C167 119.3(4) . . ?
C168 C169 H169 119.7 . . ?
C170 C169 C168 120.6(4) . . ?
C170 C169 H169 119.7 . . ?
C165 C170 H170 119.9 . . ?
C169 C170 C165 120.2(4) . . ?
C169 C170 H170 119.9 . . ?
C63 N5 C64 119.6(3) . . ?
C4 C5 C6 118.1(4) . . ?
C10 C5 C4 123.4(4) . . ?
C10 C5 C6 118.6(4) . . ?
C78 N6 C72 122.1(4) . . ?
C1 C6 C5 120.2(4) . . ?
C7 C6 C1 121.5(4) . . ?
C7 C6 C5 118.4(4) . . ?

loop_
_geom_bond_atom_site_label_1
_geom_bond_atom_site_label_2
_geom_bond_distance
_geom_bond_site_symmetry_2
_geom_bond_publ_flag
N1 C1 1.400(5) . ?
N1 C15 1.261(5) . ?
C1 C2 1.377(6) . ?
C1 C6 1.414(6) . ?
N3 C19 1.427(5) . ?
N3 C29 1.410(4) . ?
N3 C57 1.425(4) . ?
C3 H3 0.9500 . ?
C3 C4 1.365(6) . ?
C3 C2 1.408(6) . ?
N4 C26 1.415(5) . ?
N4 C54 1.426(5) . ?
N4 C82 1.427(4) . ?
C4 H4 0.9500 . ?
C4 C5 1.412(6) . ?
N7 C35 1.280(5) . ?
N7 C36 1.401(5) . ?
C7 H7 0.9500 . ?
C7 C8 1.390(6) . ?
C7 C6 1.401(6) . ?
N8 C49 1.407(5) . ?
N8 C50 1.275(5) . ?
C8 C9 1.436(5) . ?
C8 C14 1.435(6) . ?
N9 C85 1.410(5) . ?
N9 C99 1.265(5) . ?
C9 C10 1.390(6) . ?
C9 C11 1.420(6) . ?
N10 C98 1.407(5) . ?
N10 C106 1.271(5) . ?
C10 H10 0.9500 . ?
C10 C5 1.398(6) . ?
N11 C163 1.419(5) . ?
N11 C164 1.268(5) . ?
C11 H11 0.9500 . ?
C11 C12 1.351(6) . ?
N12 C149 1.271(5) . ?
N12 C150 1.409(5) . ?
C12 H12 0.9500 . ?
C12 C13 1.415(6) . ?
N13 C103 1.421(5) . ?
N13 C113 1.417(5) . ?
N13 C168 1.413(5) . ?
C13 H13 0.9500 . ?
C13 C14 1.365(6) . ?
N14 C110 1.415(5) . ?
N14 C140 1.409(5) . ?
N14 C143 1.435(5) . ?
C14 N2 1.424(5) . ?
N15 C134 1.419(6) . ?
N15 C136 1.267(6) . ?
C15 H15 0.9500 . ?
C15 C16 1.459(5) . ?
N16 C119 1.240(6) . ?
N16 C121 1.426(6) . ?
C16 C17 1.377(5) . ?
C16 C21 1.405(6) . ?
C17 H17 0.9500 . ?
C17 C18 1.391(5) . ?
C18 H18 0.9500 . ?
C18 C19 1.398(6) . ?
C19 C20 1.382(5) . ?
C20 H20 0.9500 . ?
C20 C21 1.373(5) . ?
N2 C22 1.279(5) . ?
C2 H2 0.9500 . ?
C21 H21 0.9500 . ?
C22 H22 0.9500 . ?
C22 C23 1.468(5) . ?
C23 C24 1.386(6) . ?
C23 C28 1.383(5) . ?
C24 H24 0.9500 . ?
C24 C25 1.372(6) . ?
C25 H25 0.9500 . ?
C25 C26 1.393(5) . ?
C26 C27 1.393(5) . ?
C27 H27 0.9500 . ?
C27 C28 1.376(5) . ?
C28 H28 0.9500 . ?
C29 C30 1.400(5) . ?
C29 C34 1.375(5) . ?
C30 H30 0.9500 . ?
C30 C31 1.367(5) . ?
C31 H31 0.9500 . ?
C31 C32 1.403(5) . ?
C32 C33 1.382(5) . ?
C32 C35 1.454(5) . ?
C33 H33 0.9500 . ?
C33 C34 1.413(5) . ?
C34 H34 0.9500 . ?
C35 H35 0.9500 . ?
C36 C37 1.373(5) . ?
C36 C41 1.433(5) . ?
C37 H37 0.9500 . ?
C37 C38 1.420(6) . ?
C38 H38 0.9500 . ?
C38 C39 1.342(6) . ?
C39 H39 0.9500 . ?
C39 C40 1.448(6) . ?
C40 C41 1.423(5) . ?
C40 C45 1.384(5) . ?
C41 C42 1.387(5) . ?
C42 H42 0.9500 . ?
C42 C43 1.386(5) . ?
C43 C44 1.436(5) . ?
C43 C49 1.445(5) . ?
C44 C45 1.412(5) . ?
C44 C46 1.418(5) . ?
C45 H45 0.9500 . ?
C46 H46 0.9500 . ?
C46 C47 1.362(6) . ?
C47 H47 0.9500 . ?
C47 C48 1.400(6) . ?
C48 H48 0.9500 . ?
C48 C49 1.361(5) . ?
C50 H50 0.9500 . ?
C50 C51 1.449(5) . ?
C51 C52 1.393(5) . ?
C51 C56 1.398(5) . ?
C52 H52 0.9500 . ?
C52 C53 1.378(5) . ?
C53 H53 0.9500 . ?
C53 C54 1.385(5) . ?
C54 C55 1.386(5) . ?
C55 H55 0.9500 . ?
C55 C56 1.384(5) . ?
C56 H56 0.9500 . ?
C57 C58 1.397(5) . ?
C57 C62 1.368(5) . ?
C58 H58 0.9500 . ?
C58 C59 1.378(5) . ?
C59 H59 0.9500 . ?
C59 C60 1.390(5) . ?
C60 C61 1.399(5) . ?
C60 C63 1.458(5) . ?
C61 H61 0.9500 . ?
C61 C62 1.387(5) . ?
C62 H62 0.9500 . ?
C63 H63 0.9500 . ?
C63 N5 1.254(5) . ?
C64 C65 1.356(5) . ?
C64 C69 1.433(5) . ?
C64 N5 1.418(4) . ?
C65 H65 0.9500 . ?
C65 C66 1.418(5) . ?
C66 H66 0.9500 . ?
C66 C67 1.378(6) . ?
C67 H67 0.9500 . ?
C67 C68 1.403(5) . ?
C68 C69 1.436(5) . ?
C68 C77 1.409(5) . ?
C69 C70 1.390(5) . ?
C70 H70 0.9500 . ?
C70 C71 1.386(5) . ?
C71 C72 1.422(5) . ?
C71 C76 1.446(5) . ?
C72 C73 1.374(6) . ?
C72 N6 1.418(5) . ?
C73 H73 0.9500 . ?
C73 C74 1.423(5) . ?
C74 H74 0.9500 . ?
C74 C75 1.319(5) . ?
C75 H75 0.9500 . ?
C75 C76 1.427(5) . ?
C76 C77 1.393(5) . ?
C77 H77 0.9500 . ?
C78 H78 0.9500 . ?
C78 C79 1.465(5) . ?
C78 N6 1.259(5) . ?
C79 C80 1.402(5) . ?
C79 C84 1.380(5) . ?
C80 H80 0.9500 . ?
C80 C81 1.377(5) . ?
C81 H81 0.9500 . ?
C81 C82 1.388(5) . ?
C82 C83 1.388(5) . ?
C83 H83 0.9500 . ?
C83 C84 1.395(5) . ?
C84 H84 0.9500 . ?
C85 C86 1.367(5) . ?
C85 C90 1.427(6) . ?
C86 H86 0.9500 . ?
C86 C87 1.402(6) . ?
C87 H87 0.9500 . ?
C87 C88 1.350(6) . ?
C88 H88 0.9500 . ?
C88 C89 1.427(6) . ?
C89 C90 1.446(5) . ?
C89 C94 1.395(6) . ?
C90 C91 1.380(5) . ?
C91 H91 0.9500 . ?
C91 C92 1.385(5) . ?
C92 C93 1.447(5) . ?
C92 C98 1.440(6) . ?
C93 C94 1.380(6) . ?
C93 C95 1.422(6) . ?
C94 H94 0.9500 . ?
C95 H95 0.9500 . ?
C95 C96 1.356(6) . ?
C96 H96 0.9500 . ?
C96 C97 1.404(6) . ?
C97 H97 0.9500 . ?
C97 C98 1.368(6) . ?
C99 H99 0.9500 . ?
C99 C100 1.467(5) . ?
C100 C101 1.378(5) . ?
C100 C105 1.397(5) . ?
C101 H101 0.9500 . ?
C101 C102 1.404(5) . ?
C102 H102 0.9500 . ?
C102 C103 1.387(5) . ?
C103 C104 1.383(5) . ?
C104 H104 0.9500 . ?
C104 C105 1.380(5) . ?
C105 H105 0.9500 . ?
C106 H106 0.9500 . ?
C106 C107 1.453(5) . ?
C107 C108 1.405(5) . ?
C107 C112 1.412(5) . ?
C108 H108 0.9500 . ?
C108 C109 1.371(5) . ?
C109 H109 0.9500 . ?
C109 C110 1.392(6) . ?
C110 C111 1.393(6) . ?
C111 H111 0.9500 . ?
C111 C112 1.355(6) . ?
C112 H112 0.9500 . ?
C113 C114 1.402(6) . ?
C113 C118 1.391(6) . ?
C114 H114 0.9500 . ?
C114 C115 1.377(5) . ?
C115 H115 0.9500 . ?
C115 C116 1.379(6) . ?
C116 C117 1.406(6) . ?
C116 C119 1.467(6) . ?
C117 H117 0.9500 . ?
C117 C118 1.370(6) . ?
C118 H118 0.9500 . ?
C119 H119 0.9500 . ?
C121 C122 1.381(8) . ?
C121 C126 1.396(7) . ?
C122 H122 0.9500 . ?
C122 C123 1.440(8) . ?
C123 H123 0.9500 . ?
C123 C124 1.350(9) . ?
C124 H124 0.9500 . ?
C124 C125 1.394(8) . ?
C125 C126 1.446(7) . ?
C125 C130 1.397(7) . ?
C126 C127 1.391(7) . ?
C127 H127 0.9500 . ?
C127 C128 1.379(7) . ?
C128 C129 1.432(7) . ?
C128 C134 1.412(8) . ?
C129 C130 1.409(8) . ?
C129 C131 1.395(8) . ?
C130 H130 0.9500 . ?
C131 H131 0.9500 . ?
C131 C132 1.370(9) . ?
C132 H132 0.9500 . ?
C132 C133 1.431(8) . ?
C133 H133 0.9500 . ?
C133 C134 1.367(7) . ?
C136 H136 0.9500 . ?
C136 C137 1.470(6) . ?
C137 C138 1.382(6) . ?
C137 C142 1.383(7) . ?
C138 H138 0.9500 . ?
C138 C139 1.382(6) . ?
C139 H139 0.9500 . ?
C139 C140 1.381(6) . ?
C140 C141 1.407(6) . ?
C141 H141 0.9500 . ?
C141 C142 1.374(6) . ?
C142 H142 0.9500 . ?
C143 C144 1.369(6) . ?
C143 C148 1.383(6) . ?
C144 H144 0.9500 . ?
C144 C145 1.392(6) . ?
C145 H145 0.9500 . ?
C145 C146 1.362(6) . ?
C146 C147 1.410(6) . ?
C146 C149 1.484(6) . ?
C147 H147 0.9500 . ?
C147 C148 1.363(6) . ?
C148 H148 0.9500 . ?
C149 H149 0.9500 . ?
C150 C151 1.354(6) . ?
C150 C155 1.436(5) . ?
C151 H151 0.9500 . ?
C151 C152 1.420(6) . ?
C152 H152 0.9500 . ?
C152 C153 1.355(6) . ?
C153 H153 0.9500 . ?
C153 C154 1.410(5) . ?
C154 C155 1.419(5) . ?
C154 C159 1.405(5) . ?
C155 C156 1.406(5) . ?
C156 H156 0.9500 . ?
C156 C157 1.376(5) . ?
C157 C158 1.421(5) . ?
C157 C163 1.454(6) . ?
C158 C159 1.403(5) . ?
C158 C160 1.426(5) . ?
C159 H159 0.9500 . ?
C160 H160 0.9500 . ?
C160 C161 1.349(6) . ?
C161 H161 0.9500 . ?
C161 C162 1.417(6) . ?
C162 H162 0.9500 . ?
C162 C163 1.346(5) . ?
C164 H164 0.9500 . ?
C164 C165 1.464(5) . ?
C165 C166 1.378(5) . ?
C165 C170 1.397(6) . ?
C166 H166 0.9500 . ?
C166 C167 1.375(5) . ?
C167 H167 0.9500 . ?
C167 C168 1.388(6) . ?
C168 C169 1.381(6) . ?
C169 H169 0.9500 . ?
C169 C170 1.379(5) . ?
C170 H170 0.9500 . ?
C5 C6 1.442(5) . ?

loop_
_geom_torsion_atom_site_label_1
_geom_torsion_atom_site_label_2
_geom_torsion_atom_site_label_3
_geom_torsion_atom_site_label_4
_geom_torsion
_geom_torsion_site_symmetry_1
_geom_torsion_site_symmetry_2
_geom_torsion_site_symmetry_3
_geom_torsion_site_symmetry_4
_geom_torsion_publ_flag
N1 C1 C2 C3 175.7(4) . . . . ?
N1 C1 C6 C7 2.7(6) . . . . ?
N1 C1 C6 C5 -174.9(3) . . . . ?
N1 C15 C16 C17 -175.1(4) . . . . ?
N1 C15 C16 C21 3.2(7) . . . . ?
C1 N1 C15 C16 178.6(4) . . . . ?
N3 C19 C20 C21 -179.8(4) . . . . ?
N3 C29 C30 C31 179.8(4) . . . . ?
N3 C29 C34 C33 -178.0(4) . . . . ?
N3 C57 C58 C59 -175.7(4) . . . . ?
N3 C57 C62 C61 176.4(4) . . . . ?
C3 C4 C5 C10 -179.6(4) . . . . ?
C3 C4 C5 C6 2.2(6) . . . . ?
N4 C26 C27 C28 -179.1(4) . . . . ?
N4 C54 C55 C56 178.2(3) . . . . ?
N4 C82 C83 C84 178.6(4) . . . . ?
C4 C3 C2 C1 0.1(6) . . . . ?
C4 C5 C6 C1 -2.2(6) . . . . ?
C4 C5 C6 C7 -179.9(4) . . . . ?
N7 C36 C37 C38 175.8(4) . . . . ?
N7 C36 C41 C40 -176.3(3) . . . . ?
N7 C36 C41 C42 5.0(5) . . . . ?
C7 C8 C9 C10 -3.5(6) . . . . ?
C7 C8 C9 C11 179.1(4) . . . . ?
C7 C8 C14 C13 -178.1(4) . . . . ?
C7 C8 C14 N2 -2.5(6) . . . . ?
N8 C50 C51 C52 -176.6(4) . . . . ?
N8 C50 C51 C56 2.4(6) . . . . ?
C8 C7 C6 C1 -179.6(4) . . . . ?
C8 C7 C6 C5 -2.0(6) . . . . ?
C8 C9 C10 C5 3.4(6) . . . . ?
C8 C9 C11 C12 -2.3(6) . . . . ?
C8 C14 N2 C22 134.7(4) . . . . ?
N9 C85 C86 C87 178.0(4) . . . . ?
N9 C85 C90 C89 -178.8(3) . . . . ?
N9 C85 C90 C91 0.9(5) . . . . ?
N9 C99 C100 C101 -174.7(4) . . . . ?
N9 C99 C100 C105 3.6(7) . . . . ?
C9 C8 C14 C13 -0.4(6) . . . . ?
C9 C8 C14 N2 175.1(3) . . . . ?
C9 C10 C5 C4 179.2(4) . . . . ?
C9 C10 C5 C6 -2.6(6) . . . . ?
C9 C11 C12 C13 2.2(7) . . . . ?
N10 C106 C107 C108 2.9(6) . . . . ?
N10 C106 C107 C112 -179.2(4) . . . . ?
C10 C9 C11 C12 -179.6(4) . . . . ?
C10 C5 C6 C1 179.4(4) . . . . ?
C10 C5 C6 C7 1.7(5) . . . . ?
N11 C164 C165 C166 -2.6(7) . . . . ?
N11 C164 C165 C170 177.6(4) . . . . ?
C11 C9 C10 C5 -179.3(4) . . . . ?
C11 C12 C13 C14 -1.1(7) . . . . ?
N12 C150 C151 C152 -178.6(4) . . . . ?
N12 C150 C155 C154 179.7(4) . . . . ?
N12 C150 C155 C156 -4.1(6) . . . . ?
C12 C13 C14 C8 0.2(6) . . . . ?
C12 C13 C14 N2 -175.0(4) . . . . ?
N13 C103 C104 C105 -177.2(4) . . . . ?
N13 C113 C114 C115 -177.1(4) . . . . ?
N13 C113 C118 C117 177.8(4) . . . . ?
N13 C168 C169 C170 -178.8(4) . . . . ?
C13 C14 N2 C22 -50.0(6) . . . . ?
N14 C110 C111 C112 -178.4(4) . . . . ?
N14 C140 C141 C142 177.7(5) . . . . ?
N14 C143 C144 C145 179.3(4) . . . . ?
N14 C143 C148 C147 179.0(4) . . . . ?
C14 C8 C9 C10 178.8(4) . . . . ?
C14 C8 C9 C11 1.4(6) . . . . ?
C14 N2 C22 C23 178.9(4) . . . . ?
N15 C136 C137 C138 176.4(5) . . . . ?
N15 C136 C137 C142 0.2(8) . . . . ?
C15 N1 C1 C2 51.6(6) . . . . ?
C15 N1 C1 C6 -132.5(4) . . . . ?
C15 C16 C17 C18 178.3(4) . . . . ?
C15 C16 C21 C20 -177.5(4) . . . . ?
N16 C121 C122 C123 179.2(8) . . . . ?
N16 C121 C126 C125 -177.4(6) . . . . ?
N16 C121 C126 C127 4.7(10) . . . . ?
C16 C17 C18 C19 -0.2(7) . . . . ?
C17 C16 C21 C20 0.9(7) . . . . ?
C17 C18 C19 N3 -179.4(4) . . . . ?
C17 C18 C19 C20 -0.2(6) . . . . ?
C18 C19 C20 C21 1.0(6) . . . . ?
C19 N3 C29 C30 46.7(6) . . . . ?
C19 N3 C29 C34 -133.9(4) . . . . ?
C19 N3 C57 C58 -146.5(4) . . . . ?
C19 N3 C57 C62 36.7(6) . . . . ?
C19 C20 C21 C16 -1.3(7) . . . . ?
N2 C22 C23 C24 -2.7(7) . . . . ?
N2 C22 C23 C28 175.9(4) . . . . ?
C2 C1 C6 C7 178.9(4) . . . . ?
C2 C1 C6 C5 1.2(6) . . . . ?
C2 C3 C4 C5 -1.2(6) . . . . ?
C21 C16 C17 C18 -0.1(7) . . . . ?
C22 C23 C24 C25 178.3(5) . . . . ?
C22 C23 C28 C27 179.7(4) . . . . ?
C23 C24 C25 C26 2.2(8) . . . . ?
C24 C23 C28 C27 -1.6(7) . . . . ?
C24 C25 C26 N4 177.3(4) . . . . ?
C24 C25 C26 C27 -2.3(7) . . . . ?
C25 C26 C27 C28 0.4(7) . . . . ?
C26 N4 C54 C53 138.2(4) . . . . ?
C26 N4 C54 C55 -41.2(5) . . . . ?
C26 N4 C82 C81 142.0(4) . . . . ?
C26 N4 C82 C83 -37.6(5) . . . . ?
C26 C27 C28 C23 1.5(7) . . . . ?
C28 C23 C24 C25 -0.3(8) . . . . ?
C29 N3 C19 C18 32.8(6) . . . . ?
C29 N3 C19 C20 -146.4(4) . . . . ?
C29 N3 C57 C58 44.2(5) . . . . ?
C29 N3 C57 C62 -132.6(4) . . . . ?
C29 C30 C31 C32 -1.0(7) . . . . ?
C30 C29 C34 C33 1.4(6) . . . . ?
C30 C31 C32 C33 -0.2(6) . . . . ?
C30 C31 C32 C35 -176.6(4) . . . . ?
C31 C32 C33 C34 2.1(6) . . . . ?
C31 C32 C35 N7 1.1(7) . . . . ?
C32 C33 C34 C29 -2.7(6) . . . . ?
C33 C32 C35 N7 -175.2(4) . . . . ?
C34 C29 C30 C31 0.4(6) . . . . ?
C35 N7 C36 C37 48.5(6) . . . . ?
C35 N7 C36 C41 -135.5(4) . . . . ?
C35 C32 C33 C34 178.6(4) . . . . ?
C36 N7 C35 C32 179.0(4) . . . . ?
C36 C37 C38 C39 -0.3(6) . . . . ?
C36 C41 C42 C43 -179.9(3) . . . . ?
C37 C36 C41 C40 -0.2(5) . . . . ?
C37 C36 C41 C42 -178.9(4) . . . . ?
C37 C38 C39 C40 0.8(6) . . . . ?
C38 C39 C40 C41 -1.0(6) . . . . ?
C38 C39 C40 C45 179.8(4) . . . . ?
C39 C40 C41 C36 0.7(5) . . . . ?
C39 C40 C41 C42 179.4(3) . . . . ?
C39 C40 C45 C44 -180.0(3) . . . . ?
C40 C41 C42 C43 1.4(5) . . . . ?
C41 C36 C37 C38 0.0(6) . . . . ?
C41 C40 C45 C44 0.9(5) . . . . ?
C41 C42 C43 C44 -1.0(5) . . . . ?
C41 C42 C43 C49 -177.8(3) . . . . ?
C42 C43 C44 C45 0.4(5) . . . . ?
C42 C43 C44 C46 179.6(3) . . . . ?
C42 C43 C49 N8 -5.0(5) . . . . ?
C42 C43 C49 C48 179.7(3) . . . . ?
C43 C44 C45 C40 -0.4(5) . . . . ?
C43 C44 C46 C47 2.6(5) . . . . ?
C44 C43 C49 N8 178.1(3) . . . . ?
C44 C43 C49 C48 2.7(5) . . . . ?
C44 C46 C47 C48 -1.0(6) . . . . ?
C45 C40 C41 C36 179.9(3) . . . . ?
C45 C40 C41 C42 -1.4(5) . . . . ?
C45 C44 C46 C47 -178.2(4) . . . . ?
C46 C44 C45 C40 -179.6(3) . . . . ?
C46 C47 C48 C49 0.3(6) . . . . ?
C47 C48 C49 N8 -176.2(4) . . . . ?
C47 C48 C49 C43 -1.2(6) . . . . ?
C49 N8 C50 C51 179.3(3) . . . . ?
C49 C43 C44 C45 177.4(3) . . . . ?
C49 C43 C44 C46 -3.4(5) . . . . ?
C50 N8 C49 C43 130.0(4) . . . . ?
C50 N8 C49 C48 -55.0(5) . . . . ?
C50 C51 C52 C53 177.8(4) . . . . ?
C50 C51 C56 C55 -178.7(4) . . . . ?
C51 C52 C53 C54 0.9(6) . . . . ?
C52 C51 C56 C55 0.3(6) . . . . ?
C52 C53 C54 N4 -179.1(4) . . . . ?
C52 C53 C54 C55 0.3(6) . . . . ?
C53 C54 C55 C56 -1.2(6) . . . . ?
C54 N4 C26 C25 141.3(4) . . . . ?
C54 N4 C26 C27 -39.1(6) . . . . ?
C54 N4 C82 C81 -37.7(5) . . . . ?
C54 N4 C82 C83 142.8(4) . . . . ?
C54 C55 C56 C51 0.9(6) . . . . ?
C56 C51 C52 C53 -1.2(6) . . . . ?
C57 N3 C19 C18 -136.4(4) . . . . ?
C57 N3 C19 C20 44.4(5) . . . . ?
C57 N3 C29 C30 -144.1(4) . . . . ?
C57 N3 C29 C34 35.2(6) . . . . ?
C57 C58 C59 C60 -0.3(6) . . . . ?
C58 C57 C62 C61 -0.3(6) . . . . ?
C58 C59 C60 C61 -1.2(6) . . . . ?
C58 C59 C60 C63 -179.5(4) . . . . ?
C59 C60 C61 C62 2.1(6) . . . . ?
C59 C60 C63 N5 1.8(6) . . . . ?
C60 C61 C62 C57 -1.3(6) . . . . ?
C60 C63 N5 C64 179.5(3) . . . . ?
C61 C60 C63 N5 -176.4(4) . . . . ?
C62 C57 C58 C59 1.1(6) . . . . ?
C63 C60 C61 C62 -179.7(4) . . . . ?
C64 C65 C66 C67 -0.8(6) . . . . ?
C64 C69 C70 C71 -177.6(4) . . . . ?
C65 C64 C69 C68 -2.1(5) . . . . ?
C65 C64 C69 C70 178.3(4) . . . . ?
C65 C64 N5 C63 59.7(5) . . . . ?
C65 C66 C67 C68 -0.5(6) . . . . ?
C66 C67 C68 C69 0.4(6) . . . . ?
C66 C67 C68 C77 -177.6(4) . . . . ?
C67 C68 C69 C64 0.8(5) . . . . ?
C67 C68 C69 C70 -179.5(4) . . . . ?
C67 C68 C77 C76 177.4(4) . . . . ?
C68 C69 C70 C71 2.8(6) . . . . ?
C69 C64 C65 C66 2.1(6) . . . . ?
C69 C64 N5 C63 -124.5(4) . . . . ?
C69 C68 C77 C76 -0.6(6) . . . . ?
C69 C70 C71 C72 176.8(4) . . . . ?
C69 C70 C71 C76 -2.1(6) . . . . ?
C70 C71 C72 C73 -179.5(4) . . . . ?
C70 C71 C72 N6 -3.5(6) . . . . ?
C70 C71 C76 C75 179.3(4) . . . . ?
C70 C71 C76 C77 0.0(5) . . . . ?
C71 C72 C73 C74 -0.2(6) . . . . ?
C71 C72 N6 C78 138.8(4) . . . . ?
C71 C76 C77 C68 1.3(6) . . . . ?
C72 C71 C76 C75 0.4(5) . . . . ?
C72 C71 C76 C77 -178.9(4) . . . . ?
C72 C73 C74 C75 1.3(7) . . . . ?
C73 C72 N6 C78 -45.3(6) . . . . ?
C73 C74 C75 C76 -1.5(7) . . . . ?
C74 C75 C76 C71 0.7(6) . . . . ?
C74 C75 C76 C77 179.9(4) . . . . ?
C75 C76 C77 C68 -177.9(4) . . . . ?
C76 C71 C72 C73 -0.6(6) . . . . ?
C76 C71 C72 N6 175.4(3) . . . . ?
C77 C68 C69 C64 179.0(3) . . . . ?
C77 C68 C69 C70 -1.4(5) . . . . ?
C78 C79 C80 C81 179.6(4) . . . . ?
C78 C79 C84 C83 178.7(4) . . . . ?
C79 C78 N6 C72 177.6(4) . . . . ?
C79 C80 C81 C82 0.4(6) . . . . ?
C80 C79 C84 C83 -3.4(6) . . . . ?
C80 C81 C82 N4 179.7(4) . . . . ?
C80 C81 C82 C83 -0.8(6) . . . . ?
C81 C82 C83 C84 -0.9(6) . . . . ?
C82 N4 C26 C25 -38.3(6) . . . . ?
C82 N4 C26 C27 141.2(4) . . . . ?
C82 N4 C54 C53 -42.1(5) . . . . ?
C82 N4 C54 C55 138.5(4) . . . . ?
C82 C83 C84 C79 3.0(6) . . . . ?
C84 C79 C80 C81 1.7(6) . . . . ?
C85 N9 C99 C100 -178.8(4) . . . . ?
C85 C86 C87 C88 0.6(7) . . . . ?
C85 C90 C91 C92 179.9(3) . . . . ?
C86 C85 C90 C89 -1.0(5) . . . . ?
C86 C85 C90 C91 178.7(4) . . . . ?
C86 C87 C88 C89 -0.9(7) . . . . ?
C87 C88 C89 C90 0.2(6) . . . . ?
C87 C88 C89 C94 -178.8(4) . . . . ?
C88 C89 C90 C85 0.7(5) . . . . ?
C88 C89 C90 C91 -179.0(4) . . . . ?
C88 C89 C94 C93 180.0(4) . . . . ?
C89 C90 C91 C92 -0.4(6) . . . . ?
C90 C85 C86 C87 0.4(6) . . . . ?
C90 C89 C94 C93 0.9(6) . . . . ?
C90 C91 C92 C93 -0.2(6) . . . . ?
C90 C91 C92 C98 -177.9(3) . . . . ?
C91 C92 C93 C94 1.1(6) . . . . ?
C91 C92 C93 C95 -178.9(4) . . . . ?
C91 C92 C98 N10 -4.4(5) . . . . ?
C91 C92 C98 C97 178.7(4) . . . . ?
C92 C93 C94 C89 -1.5(6) . . . . ?
C92 C93 C95 C96 1.1(6) . . . . ?
C93 C92 C98 N10 177.9(3) . . . . ?
C93 C92 C98 C97 1.0(5) . . . . ?
C93 C95 C96 C97 -0.8(7) . . . . ?
C94 C89 C90 C85 179.8(3) . . . . ?
C94 C89 C90 C91 0.1(6) . . . . ?
C94 C93 C95 C96 -179.0(4) . . . . ?
C95 C93 C94 C89 178.6(4) . . . . ?
C95 C96 C97 C98 0.6(6) . . . . ?
C96 C97 C98 N10 -177.3(4) . . . . ?
C96 C97 C98 C92 -0.7(6) . . . . ?
C98 N10 C106 C107 -178.4(4) . . . . ?
C98 C92 C93 C94 178.9(3) . . . . ?
C98 C92 C93 C95 -1.2(5) . . . . ?
C99 N9 C85 C86 49.3(6) . . . . ?
C99 N9 C85 C90 -133.0(4) . . . . ?
C99 C100 C101 C102 179.6(4) . . . . ?
C99 C100 C105 C104 -177.9(4) . . . . ?
C100 C101 C102 C103 -0.6(6) . . . . ?
C101 C100 C105 C104 0.3(7) . . . . ?
C101 C102 C103 N13 178.9(4) . . . . ?
C101 C102 C103 C104 -1.7(6) . . . . ?
C102 C103 C104 C105 3.3(7) . . . . ?
C103 N13 C113 C114 31.8(6) . . . . ?
C103 N13 C113 C118 -149.1(4) . . . . ?
C103 N13 C168 C167 46.8(6) . . . . ?
C103 N13 C168 C169 -134.1(4) . . . . ?
C103 C104 C105 C100 -2.6(7) . . . . ?
C105 C100 C101 C102 1.3(7) . . . . ?
C106 N10 C98 C92 133.1(4) . . . . ?
C106 N10 C98 C97 -50.2(5) . . . . ?
C106 C107 C108 C109 178.8(4) . . . . ?
C106 C107 C112 C111 -179.7(4) . . . . ?
C107 C108 C109 C110 0.4(6) . . . . ?
C108 C107 C112 C111 -1.7(6) . . . . ?
C108 C109 C110 N14 177.6(4) . . . . ?
C108 C109 C110 C111 -0.9(6) . . . . ?
C109 C110 C111 C112 0.1(7) . . . . ?
C110 N14 C140 C139 -34.8(7) . . . . ?
C110 N14 C140 C141 145.6(5) . . . . ?
C110 N14 C143 C144 135.4(5) . . . . ?
C110 N14 C143 C148 -44.0(6) . . . . ?
C110 C111 C112 C107 1.2(7) . . . . ?
C112 C107 C108 C109 0.9(6) . . . . ?
C113 N13 C103 C102 -136.8(4) . . . . ?
C113 N13 C103 C104 43.7(6) . . . . ?
C113 N13 C168 C167 -138.3(4) . . . . ?
C113 N13 C168 C169 40.8(6) . . . . ?
C113 C114 C115 C116 -2.7(7) . . . . ?
C114 C113 C118 C117 -3.1(6) . . . . ?
C114 C115 C116 C117 1.0(7) . . . . ?
C114 C115 C116 C119 176.2(4) . . . . ?
C115 C116 C117 C118 -0.3(7) . . . . ?
C115 C116 C119 N16 -174.5(5) . . . . ?
C116 C117 C118 C113 1.4(7) . . . . ?
C117 C116 C119 N16 0.4(7) . . . . ?
C118 C113 C114 C115 3.7(6) . . . . ?
C119 N16 C121 C122 53.2(9) . . . . ?
C119 N16 C121 C126 -130.2(6) . . . . ?
C119 C116 C117 C118 -175.3(4) . . . . ?
C121 N16 C119 C116 177.1(4) . . . . ?
C121 C122 C123 C124 -3.0(16) . . . . ?
C121 C126 C127 C128 179.3(6) . . . . ?
C122 C121 C126 C125 -0.7(11) . . . . ?
C122 C121 C126 C127 -178.6(7) . . . . ?
C122 C123 C124 C125 1.3(16) . . . . ?
C123 C124 C125 C126 0.8(13) . . . . ?
C123 C124 C125 C130 -179.5(9) . . . . ?
C124 C125 C126 C121 -1.1(10) . . . . ?
C124 C125 C126 C127 176.9(7) . . . . ?
C124 C125 C130 C129 -176.2(7) . . . . ?
C125 C126 C127 C128 1.3(10) . . . . ?
C126 C121 C122 C123 2.7(13) . . . . ?
C126 C125 C130 C129 3.5(11) . . . . ?
C126 C127 C128 C129 -0.4(10) . . . . ?
C126 C127 C128 C134 -177.9(6) . . . . ?
C127 C128 C129 C130 1.0(10) . . . . ?
C127 C128 C129 C131 179.4(7) . . . . ?
C127 C128 C134 N15 -2.3(10) . . . . ?
C127 C128 C134 C133 -174.1(7) . . . . ?
C128 C129 C130 C125 -2.6(11) . . . . ?
C128 C129 C131 C132 -2.3(12) . . . . ?
C129 C128 C134 N15 -179.9(6) . . . . ?
C129 C128 C134 C133 8.4(11) . . . . ?
C129 C131 C132 C133 2.3(13) . . . . ?
C130 C125 C126 C121 179.2(6) . . . . ?
C130 C125 C126 C127 -2.8(10) . . . . ?
C130 C129 C131 C132 176.1(8) . . . . ?
C131 C129 C130 C125 179.0(7) . . . . ?
C131 C132 C133 C134 3.1(13) . . . . ?
C132 C133 C134 N15 -180.0(7) . . . . ?
C132 C133 C134 C128 -8.4(12) . . . . ?
C134 N15 C136 C137 -179.8(5) . . . . ?
C134 C128 C129 C130 178.6(7) . . . . ?
C134 C128 C129 C131 -3.0(11) . . . . ?
C136 N15 C134 C128 125.7(6) . . . . ?
C136 N15 C134 C133 -62.6(9) . . . . ?
C136 C137 C138 C139 -178.6(4) . . . . ?
C136 C137 C142 C141 178.1(5) . . . . ?
C137 C138 C139 C140 0.6(7) . . . . ?
C138 C137 C142 C141 1.8(7) . . . . ?
C138 C139 C140 N14 -178.1(4) . . . . ?
C138 C139 C140 C141 1.5(7) . . . . ?
C139 C140 C141 C142 -1.9(7) . . . . ?
C140 N14 C110 C109 -40.2(6) . . . . ?
C140 N14 C110 C111 138.2(4) . . . . ?
C140 N14 C143 C144 -40.1(6) . . . . ?
C140 N14 C143 C148 140.5(5) . . . . ?
C140 C141 C142 C137 0.2(8) . . . . ?
C142 C137 C138 C139 -2.2(7) . . . . ?
C143 N14 C110 C109 144.3(4) . . . . ?
C143 N14 C110 C111 -37.2(6) . . . . ?
C143 N14 C140 C139 140.7(5) . . . . ?
C143 N14 C140 C141 -38.9(6) . . . . ?
C143 C144 C145 C146 1.4(7) . . . . ?
C144 C143 C148 C147 -0.4(8) . . . . ?
C144 C145 C146 C147 0.1(8) . . . . ?
C144 C145 C146 C149 -178.7(4) . . . . ?
C145 C146 C147 C148 -1.7(8) . . . . ?
C145 C146 C149 N12 -178.4(4) . . . . ?
C146 C147 C148 C143 2.0(8) . . . . ?
C147 C146 C149 N12 2.8(7) . . . . ?
C148 C143 C144 C145 -1.2(7) . . . . ?
C149 N12 C150 C151 -55.2(6) . . . . ?
C149 N12 C150 C155 129.3(4) . . . . ?
C149 C146 C147 C148 177.1(5) . . . . ?
C150 N12 C149 C146 -178.8(4) . . . . ?
C150 C151 C152 C153 1.6(6) . . . . ?
C150 C155 C156 C157 -177.2(4) . . . . ?
C151 C150 C155 C154 4.1(6) . . . . ?
C151 C150 C155 C156 -179.7(4) . . . . ?
C151 C152 C153 C154 -0.7(6) . . . . ?
C152 C153 C154 C155 1.6(5) . . . . ?
C152 C153 C154 C159 -178.9(4) . . . . ?
C153 C154 C155 C150 -3.3(5) . . . . ?
C153 C154 C155 C156 -179.5(3) . . . . ?
C153 C154 C159 C158 179.5(4) . . . . ?
C154 C155 C156 C157 -1.1(6) . . . . ?
C155 C150 C151 C152 -3.3(6) . . . . ?
C155 C154 C159 C158 -1.0(5) . . . . ?
C155 C156 C157 C158 1.2(6) . . . . ?
C155 C156 C157 C163 177.8(4) . . . . ?
C156 C157 C158 C159 -1.2(5) . . . . ?
C156 C157 C158 C160 179.2(3) . . . . ?
C156 C157 C163 N11 3.6(5) . . . . ?
C156 C157 C163 C162 -179.9(4) . . . . ?
C157 C158 C159 C154 1.1(5) . . . . ?
C157 C158 C160 C161 -1.6(5) . . . . ?
C158 C157 C163 N11 -179.8(3) . . . . ?
C158 C157 C163 C162 -3.3(5) . . . . ?
C158 C160 C161 C162 1.3(6) . . . . ?
C159 C154 C155 C150 177.2(3) . . . . ?
C159 C154 C155 C156 1.0(5) . . . . ?
C159 C158 C160 C161 178.8(4) . . . . ?
C160 C158 C159 C154 -179.3(3) . . . . ?
C160 C161 C162 C163 -2.0(6) . . . . ?
C161 C162 C163 N11 179.2(4) . . . . ?
C161 C162 C163 C157 3.0(6) . . . . ?
C163 N11 C164 C165 -179.6(4) . . . . ?
C163 C157 C158 C159 -177.8(3) . . . . ?
C163 C157 C158 C160 2.6(5) . . . . ?
C164 N11 C163 C157 -136.4(4) . . . . ?
C164 N11 C163 C162 47.2(6) . . . . ?
C164 C165 C166 C167 -177.0(4) . . . . ?
C164 C165 C170 C169 177.9(4) . . . . ?
C165 C166 C167 C168 -2.2(7) . . . . ?
C166 C165 C170 C169 -1.8(7) . . . . ?
C166 C167 C168 N13 179.7(4) . . . . ?
C166 C167 C168 C169 0.6(6) . . . . ?
C167 C168 C169 C170 0.3(7) . . . . ?
C168 N13 C103 C102 38.1(6) . . . . ?
C168 N13 C103 C104 -141.3(4) . . . . ?
C168 N13 C113 C114 -143.1(4) . . . . ?
C168 N13 C113 C118 36.0(6) . . . . ?
C168 C169 C170 C165 0.3(7) . . . . ?
C170 C165 C166 C167 2.8(7) . . . . ?
N5 C64 C65 C66 177.6(4) . . . . ?
N5 C64 C69 C68 -178.0(3) . . . . ?
N5 C64 C69 C70 2.4(5) . . . . ?
N6 C72 C73 C74 -175.9(4) . . . . ?
N6 C78 C79 C80 -1.8(6) . . . . ?
N6 C78 C79 C84 176.1(4) . . . . ?
C6 C1 C2 C3 -0.1(6) . . . . ?
C6 C7 C8 C9 2.9(6) . . . . ?
C6 C7 C8 C14 -179.5(4) . . . . ?
